data_1562006
loop_
_publ_author_name
'Gong, Wei'
'Liu, Yan'
'Cui, Yong'

_publ_section_title
;
 Chiral and robust Zr(IV)-based metal-organic frameworks built from spiro
 skeletons.
;
_journal_issue 0
_journal_name_full 'Faraday discussions'
_journal_page_first 168
_journal_page_last 180
_journal_paper_doi 10.1039/d1fd00014d
_journal_volume 231
_journal_year 2021
_chemical_absolute_configuration rm
_chemical_formula_moiety 'C283 H244 N2 O98 Zr12, 36[C3H7NO]'
_chemical_formula_sum 'C195.5 H248 N19 O67 Zr6'
_chemical_formula_weight 4483.43
_space_group_crystal_system orthorhombic
_space_group_IT_number 20
_space_group_name_Hall 'C 2c 2'
_space_group_name_H-M_alt 'C 2 2 21'
_atom_sites_solution_hydrogens geom
_audit_block_doi 10.5517/ccdc.csd.cc23znh8
_audit_creation_date 2020-10-06
_audit_creation_method
;
Olex2 1.3
(compiled 2020.07.31 svn.rc2a77460 for OlexSys, GUI svn.r6145)
;
_audit_update_record
;
2020-10-09 deposited with the CCDC.	2021-04-22 downloaded from the CCDC.
;
_cell_angle_alpha 90
_cell_angle_beta 90
_cell_angle_gamma 90
_cell_formula_units_Z 8
_cell_length_a 25.1903(10)
_cell_length_b 29.0888(12)
_cell_length_c 64.585(3)
_cell_measurement_reflns_used 9317
_cell_measurement_temperature 100
_cell_measurement_theta_max 20.24
_cell_measurement_theta_min 2.18
_cell_volume 47325(3)
_computing_cell_refinement 'Bruker SMART'
_computing_data_collection 'Bruker SMART'
_computing_data_reduction 'Bruker SAINT'
_computing_molecular_graphics 'Olex2 1.3 (Dolomanov et al., 2009)'
_computing_publication_material 'Olex2 1.3 (Dolomanov et al., 2009)'
_computing_structure_refinement 'SHELXL 2018/3 (Sheldrick, 2015)'
_computing_structure_solution 'SHELXT 2014/5 (Sheldrick, 2014)'
_diffrn_ambient_temperature 100
_diffrn_measured_fraction_theta_full 0.997
_diffrn_measured_fraction_theta_max 0.997
_diffrn_measurement_device_type 'CCD area detector'
_diffrn_radiation_type MoK\a
_diffrn_radiation_wavelength 0.71073
_diffrn_reflns_av_R_equivalents 0.0852
_diffrn_reflns_av_unetI/netI 0.0533
_diffrn_reflns_Laue_measured_fraction_full 0.997
_diffrn_reflns_Laue_measured_fraction_max 0.997
_diffrn_reflns_limit_h_max 27
_diffrn_reflns_limit_h_min -27
_diffrn_reflns_limit_k_max 32
_diffrn_reflns_limit_k_min -32
_diffrn_reflns_limit_l_max 71
_diffrn_reflns_limit_l_min -71
_diffrn_reflns_number 217968
_diffrn_reflns_point_group_measured_fraction_full 0.994
_diffrn_reflns_point_group_measured_fraction_max 0.994
_diffrn_reflns_theta_full 23.258
_diffrn_reflns_theta_max 23.258
_diffrn_reflns_theta_min 1.400
_exptl_absorpt_coefficient_mu 0.334
_exptl_absorpt_correction_T_max 0.7445
_exptl_absorpt_correction_T_min 0.4451
_exptl_absorpt_correction_type multi-scan
_exptl_absorpt_process_details
;
 SADABS 2016/2: Krause, L., Herbst-Irmer, R., Sheldrick G.M. & Stalke D.,
 J. Appl. Cryst. 48 (2015) 3-10
;
_exptl_crystal_colour colorless
_exptl_crystal_density_diffrn 1.259
_exptl_crystal_description triangle
_exptl_crystal_F_000 18640
_exptl_crystal_size_max 0.25
_exptl_crystal_size_mid 0.24
_exptl_crystal_size_min 0.11
_refine_diff_density_max 0.392
_refine_diff_density_min -0.311
_refine_diff_density_rms 0.036
_refine_ls_abs_structure_details
;
 Flack x determined using 13740 quotients [(I+)-(I-)]/[(I+)+(I-)]
 (Parsons, Flack and Wagner, Acta Cryst. B69 (2013) 249-259).
;
_refine_ls_abs_structure_Flack -0.531(14)
_refine_ls_extinction_method none
_refine_ls_goodness_of_fit_ref 1.116
_refine_ls_hydrogen_treatment constr
_refine_ls_matrix_type full
_refine_ls_number_parameters 1638
_refine_ls_number_reflns 33816
_refine_ls_number_restraints 118
_refine_ls_restrained_S_all 1.122
_refine_ls_R_factor_all 0.0367
_refine_ls_R_factor_gt 0.0326
_refine_ls_shift/su_max 0.007
_refine_ls_shift/su_mean 0.000
_refine_ls_structure_factor_coef Fsqd
_refine_ls_weighting_details 'w=1/[\s^2^(Fo^2^)+(0.0365P)^2^] where P=(Fo^2^+2Fc^2^)/3'
_refine_ls_weighting_scheme calc
_refine_ls_wR_factor_gt 0.0769
_refine_ls_wR_factor_ref 0.0783
_reflns_Friedel_coverage 0.884
_reflns_Friedel_fraction_full 0.992
_reflns_Friedel_fraction_max 0.992
_reflns_number_gt 31375
_reflns_number_total 33816
_reflns_threshold_expression 'I > 2\s(I)'
_cod_data_source_file d1fd00014d3.cif
_cod_data_source_block Spiro-CE-1
_cod_depositor_comments 'Adding full bibliography for 1562006--1562010.cif.'
_cod_original_formula_sum 'C195.50 H248 N19 O67 Zr6'
_cod_database_code 1562006
_shelx_shelxl_version_number 2018/3
_shelx_space_group_comment
;
The symmetry employed for this shelxl refinement is uniquely defined
by the following loop, which should always be used as a source of
symmetry information in preference to the above space-group names.
They are only intended as comments.
;
_shelx_estimated_absorpt_t_max 0.964
_shelx_estimated_absorpt_t_min 0.921
_olex2_refinement_description
;
1. Fixed Uiso
 At 1.2 times of:
  All C(H) groups, All C(H,H) groups
 At 1.5 times of:
  All C(H,H,H) groups
2. Restrained distances
 C100-C101
 1.55 with sigma of 0.02
 C101-O44
 1.42 with sigma of 0.02
 C24-O74
 1.42 with sigma of 0.02
 O74-C108
 1.42 with sigma of 0.02
 C108-C109
 1.55 with sigma of 0.02
 O47-C107
 1.55 with sigma of 0.02
 O46-C105
 1.55 with sigma of 0.02
 C105-C104
 1.55 with sigma of 0.02
 O44-C101
 1.42 with sigma of 0.02
 C101-C100
 1.55 with sigma of 0.02
 C100-O43
 1.42 with sigma of 0.02
 O42-C64
 1.42 with sigma of 0.02
 C64-O42
 1.42 with sigma of 0.02
 O42-C125
 1.42 with sigma of 0.02
 C125-C126
 1.55 with sigma of 0.02
 C126-O41
 1.42 with sigma of 0.02
 O41-C127
 1.42 with sigma of 0.02
 C128-C127
 1.55 with sigma of 0.02
 C128-O40
 1.42 with sigma of 0.02
 O40-C129
 1.42 with sigma of 0.02
 C84-O32
 1.42 with sigma of 0.02
 O32-C94
 1.42 with sigma of 0.02
 C94-C95
 1.55 with sigma of 0.02
 C97-O34
 1.42 with sigma of 0.02
 C118-O35
 1.42 with sigma of 0.02
 C118-C119
 1.55 with sigma of 0.02
 N1-C92
 1.45 with sigma of 0.02
 N1-C93
 1.45 with sigma of 0.02
 N1-C91
 1.45 with sigma of 0.02
 C91-O14
 1.22 with sigma of 0.02
 C109-O47
 1.42 with sigma of 0.02
 C107-O47
 1.42 with sigma of 0.02
 C107-C106
 1.55 with sigma of 0.02
 C106-O46
 1.42 with sigma of 0.02
 C105-O46
 1.42 with sigma of 0.02
 C104-C105
 1.55 with sigma of 0.02
 C104-O45
 1.42 with sigma of 0.02
 O45-C103
 1.42 with sigma of 0.02
 O44-C102
 1.42 with sigma of 0.02
 C103-C102
 1.55 with sigma of 0.02
 O33-C95
 1.45 with sigma of 0.02
 C97-C96
 1.55 with sigma of 0.02
 C95-O33
 1.42 with sigma of 0.02
 O33-C96
 1.42 with sigma of 0.02
 C98-O34
 1.42 with sigma of 0.02
 C121-C120
 1.55 with sigma of 0.02
 O37-C122
 1.42 with sigma of 0.02
 O37-C121
 1.42 with sigma of 0.02
 O36-C120
 1.42 with sigma of 0.02
 C98-C98_$2
 1.55 with sigma of 0.01
 C129-C129_$3
 1.55 with sigma of 0.01
 C122-C122_$1
 1.55 with sigma of 0.01
 C28-C140
 1.5 with sigma of 0.01
 C92-C93
 2.35 with sigma of 0.04
 C104-O46
 2.36 with sigma of 0.04
 C96-C95
 2.36 with sigma of 0.04
 O33-C97
 2.36 with sigma of 0.04
 C96-O34
 2.36 with sigma of 0.04
 C84-C94
 2.36 with sigma of 0.04
 C95-C96
 2.36 with sigma of 0.04
 C97-C98
 2.36 with sigma of 0.02
 C119-C120
 2.48 with sigma of 0.04
 O36-C121
 2.48 with sigma of 0.04
 C121-C122
 2.48 with sigma of 0.04
3. Rigid body (RIGU) restrains
 C122, O37, C121, C120, O36, C119
 with sigma for 1-2 distances of 0.002 and sigma for 1-3 distances of 0.002
 C95, O33, C96, C97, O34, C98
 with sigma for 1-2 distances of 0.002 and sigma for 1-3 distances of 0.002
4.a Secondary CH2 refined with riding coordinates:
 C133(H13A,H13B), C113(H11A,H11B), C112(H11C,H11D), C132(H13C,H13D), C2AA(H2AA,
 H2AB), C111(H11E,H11F), C139(H13E,H13F), C100(H10A,H10B), C101(H10C,H10D),
 C110(H11G,H11H), C117(H11I,H11J), C288(H28A,H28B), C125(H12A,H12B), C108(H10E,
 H10F), C109(H10G,H10H), C127(H12C,H12D), C105(H10I,H10J), C104(H10K,H10L),
 C106(H10M,H10N), C107(H10O,H10P), C128(H12E,H12F), C129(H12G,H12H), C119(H11K,
 H11L), C94(H94A,H94B), C118(H11M,H11N), C95(H95A,H95B), C97(H97A,H97B),
 C96(H96A,H96B), C103(H10Q,H10R), C102(H10S,H10T), C98(H98A,H98B), C120(H12I,
 H12J), C121(H12K,H12L), C122(H12M,H12N)
4.b Aromatic/amide H refined with riding coordinates:
 C38(H38), C39(H39), C41(H41), C42(H42), C3(H3), C2(H2), C6(H6), C5(H5),
 C54(H54), C18(H18), C17(H17), C15(H15), C14(H14), C53(H53), C60(H60), C59(H59),
  C57(H57), C56(H56), C62(H62), C44(H44), C36(H36), C12(H12), C68(H68),
 C69(H69), C71(H71), C72(H72), C35(H35), C89(H89), C90(H90), C86(H86), C87(H87),
  C78(H78), C77(H77), C75(H75), C74(H74), C22(H22), C33(H33), C126(H126),
 C32(H32), C29(H29), C27(H27), C26(H26), C30(H30), C51(H51), C50(H50), C80(H80),
  C135(H135), C91(H91)
4.c Fitted hexagon refined as free rotating group:
 C38(C39,C40,C41,C42,C37), C4(C3,C2,C1,C6,C5), C18(C17,C16,C15,C14,C13),
 C55(C60,C59,C58,C57,C56), C64(C65,C66,C61,C62,C63), C44(C43,C48,C47,C46,C45),
 C9(C8,C7,C12,C11,C10), C68(C69,C70,C71,C72,C67), C88(C89,C90,C85,C86,C87),
 C73(C78,C77,C76,C75,C74), C24(C23,C22,C21,C20,C19), C29(C28,C27,C26,C25,C30)
4.d Idealised Me refined as rotating group:
 C93(H93A,H93B,H93C), C92(H92A,H92B,H92C)
;
_smtbx_masks_void_probe_radius 1.2
_smtbx_masks_void_truncation_radius 1.2
_olex2_submission_special_instructions 'No special instructions were received'

loop_
_space_group_symop_operation_xyz
'x, y, z'
'-x, -y, z+1/2'
'x, -y, -z'
'-x, y, -z+1/2'
'x+1/2, y+1/2, z'
'-x+1/2, -y+1/2, z+1/2'
'x+1/2, -y+1/2, -z'
'-x+1/2, y+1/2, -z+1/2'

loop_
_atom_site_label
_atom_site_type_symbol
_atom_site_fract_x
_atom_site_fract_y
_atom_site_fract_z
_atom_site_U_iso_or_equiv
_atom_site_adp_type
_atom_site_occupancy
_atom_site_site_symmetry_order
_atom_site_calc_flag
_atom_site_refinement_flags_posn
_atom_site_refinement_flags_adp
_atom_site_refinement_flags_occupancy
_atom_site_disorder_assembly
_atom_site_disorder_group
Zr2 Zr -1.77767(2) -1.31965(2) -1.11537(2) 0.01870(10) Uani 1 1 d . . . . .
Zr3 Zr -1.86605(2) -1.30875(2) -1.15654(2) 0.01880(10) Uani 1 1 d . . . . .
Zr5 Zr -1.82348(2) -1.41751(2) -1.14084(2) 0.02071(11) Uani 1 1 d . . . . .
Zr6 Zr -1.86565(2) -1.39335(2) -1.08984(2) 0.02276(11) Uani 1 1 d . . . . .
Zr4 Zr -1.95494(2) -1.38303(2) -1.13132(2) 0.02295(11) Uani 1 1 d . . . . .
Zr1 Zr -1.90839(2) -1.28358(2) -1.10600(2) 0.01941(10) Uani 1 1 d . . . . .
O12 O -1.84225(10) -1.31970(10) -1.08986(4) 0.0213(7) Uani 1 1 d . . . . .
O13 O -1.80804(11) -1.38506(10) -1.11262(5) 0.0237(7) Uani 1 1 d . . . . .
O3 O -1.94268(11) -1.30857(10) -1.13692(5) 0.0297(8) Uani 1 1 d . . . . .
O16 O -1.76996(12) -1.25224(11) -1.09899(5) 0.0315(8) Uani 1 1 d . . . . .
O8 O -1.79287(12) -1.34748(11) -1.14725(5) 0.0330(8) Uani 1 1 d . . . . .
O6 O -1.79791(13) -1.26533(11) -1.16451(5) 0.0317(8) Uani 1 1 d . . . . .
O4 O -1.99646(13) -1.27283(12) -1.10360(5) 0.0394(9) Uani 1 1 d . . . . .
O39 O -1.46017(13) -0.94616(11) -1.14883(5) 0.0319(8) Uani 1 1 d . . . . .
O9 O -1.84621(13) -1.29095(12) -1.12680(5) 0.0359(8) Uani 1 1 d . . . . .
O38 O -1.37680(13) -0.96719(11) -1.15652(5) 0.0364(8) Uani 1 1 d . . . . .
O48 O -1.85266(11) -1.22746(11) -1.09536(5) 0.0311(8) Uani 1 1 d . . . . .
O26 O -1.16196(13) -1.34451(14) -1.31537(6) 0.0425(9) Uani 1 1 d . . . . .
O27 O -1.19427(13) -1.41515(13) -1.32454(5) 0.0394(9) Uani 1 1 d . . . . .
O17 O -1.70277(12) -1.35658(13) -1.12479(5) 0.0393(9) Uani 1 1 d . . . . .
O29 O -1.44182(12) -0.93022(11) -1.08145(5) 0.0365(8) Uani 1 1 d . . . . .
O11 O -1.92579(12) -1.35315(10) -1.10428(5) 0.0287(7) Uani 1 1 d . . . . .
O24 O -1.35527(15) -1.23023(12) -0.94545(5) 0.0433(9) Uani 1 1 d . . . . .
O15 O -1.84301(13) -1.46257(12) -1.08070(6) 0.0440(9) Uani 1 1 d . . . . .
O2 O -1.92950(14) -1.30747(14) -1.17925(6) 0.0495(10) Uani 1 1 d . . . . .
O25 O -1.42825(13) -1.22703(12) -0.92604(5) 0.0389(9) Uani 1 1 d . . . . .
O21 O -1.80120(13) -1.48606(12) -1.12981(6) 0.0461(10) Uani 1 1 d . . . . .
O7 O -1.74277(14) -1.27067(12) -1.13792(5) 0.0400(9) Uani 1 1 d . . . . .
O10 O -1.89074(12) -1.43058(11) -1.11750(5) 0.0334(8) Uani 1 1 d . . . . .
O28 O -1.49323(12) -0.92743(11) -1.10964(5) 0.0304(8) Uani 1 1 d . . . . .
O30 O -1.42392(13) -1.72151(11) -1.12466(5) 0.0313(8) Uani 1 1 d . . . . .
C123 C -1.4256(2) -0.97149(18) -1.15763(8) 0.0398(13) Uani 1 1 d . . . . .
O20 O -1.79200(12) -1.38882(12) -1.07053(5) 0.0341(8) Uani 1 1 d . . . . .
C138 C -1.69754(19) -1.3946(2) -1.13504(8) 0.0408(14) Uani 1 1 d . . . . .
C99 C -1.40731(18) -1.70803(19) -1.14190(10) 0.0412(14) Uani 1 1 d . . . . .
O19 O -1.73813(13) -1.33762(12) -1.08654(6) 0.0393(9) Uani 1 1 d . . . . .
C38 C -1.66247(11) -1.22734(12) -1.15925(4) 0.0425(14) Uani 1 1 d G . . . .
H38 H -1.657888 -1.232866 -1.145178 0.051 Uiso 1 1 calc R U . . .
C39 C -1.62110(9) -1.20901(11) -1.17085(4) 0.0355(12) Uani 1 1 d G . . . .
H39 H -1.588839 -1.202267 -1.164546 0.043 Uiso 1 1 calc R U . . .
C40 C -1.62796(10) -1.20074(11) -1.19188(4) 0.0287(11) Uani 1 1 d G . . . .
C41 C -1.67619(11) -1.21082(11) -1.20131(4) 0.0357(12) Uani 1 1 d G . . . .
H41 H -1.680772 -1.205289 -1.215375 0.043 Uiso 1 1 calc R U . . .
C42 C -1.71756(9) -1.22915(11) -1.18970(5) 0.0363(13) Uani 1 1 d G . . . .
H42 H -1.749821 -1.235888 -1.196007 0.044 Uiso 1 1 calc R U . . .
C37 C -1.71070(10) -1.23741(11) -1.16867(4) 0.0331(12) Uani 1 1 d G . . . .
O31 O -1.39294(12) -1.73566(12) -1.15689(5) 0.0336(8) Uani 1 1 d . . . . .
C133 C -1.7993(2) -1.0672(2) -1.01727(9) 0.0471(15) Uani 1 1 d . . . . .
H13A H -1.797871 -1.100320 -1.015674 0.056 Uiso 1 1 calc R U . . .
H13B H -1.832107 -1.059042 -1.024188 0.056 Uiso 1 1 calc R U . . .
O35 O -1.44546(15) -1.12830(15) -1.23162(6) 0.0553(11) Uani 1 1 d D . . . .
C4 C -1.54160(9) -1.43620(11) -1.15216(5) 0.0274(11) Uani 1 1 d G . . . .
C3 C -1.55044(9) -1.39173(10) -1.14508(5) 0.0417(14) Uani 1 1 d G . . . .
H3 H -1.522444 -1.370956 -1.144341 0.050 Uiso 1 1 calc R U . . .
C2 C -1.60113(11) -1.37831(8) -1.13909(5) 0.0356(13) Uani 1 1 d G . . . .
H2 H -1.607043 -1.348563 -1.134347 0.043 Uiso 1 1 calc R U . . .
C1 C -1.64298(8) -1.40936(10) -1.14019(5) 0.0343(12) Uani 1 1 d G . . . .
C6 C -1.63414(10) -1.45383(9) -1.14727(5) 0.0412(13) Uani 1 1 d G . . . .
H6 H -1.662139 -1.474605 -1.148009 0.049 Uiso 1 1 calc R U . . .
C5 C -1.58345(12) -1.46725(8) -1.15326(5) 0.0483(15) Uani 1 1 d G . . . .
H5 H -1.577540 -1.496997 -1.158003 0.058 Uiso 1 1 calc R U . . .
C54 C -1.4344(2) -1.0812(2) -1.18797(10) 0.0575(17) Uani 1 1 d . . . . .
H54 H -1.411572 -1.104012 -1.192738 0.069 Uiso 1 1 calc R U . . .
C115 C -1.1838(2) -1.3832(3) -1.31269(9) 0.0540(16) Uani 1 1 d . . . . .
C124 C -1.4857(2) -0.93360(18) -1.09157(9) 0.0400(13) Uani 1 1 d . . . . .
O32 O -1.58038(18) -1.48423(17) -1.02483(7) 0.0748(14) Uani 1 1 d D . . . .
C18 C -1.41952(14) -1.58073(10) -1.13560(4) 0.0445(14) Uani 1 1 d G . . . .
H18 H -1.426581 -1.559794 -1.125071 0.053 Uiso 1 1 calc R U . . .
C17 C -1.41788(14) -1.62752(11) -1.13128(4) 0.0433(14) Uani 1 1 d G . . . .
H17 H -1.423839 -1.637888 -1.117854 0.052 Uiso 1 1 calc R U . . .
C16 C -1.40733(13) -1.65881(8) -1.14701(5) 0.0380(13) Uani 1 1 d G . . . .
C15 C -1.39842(14) -1.64331(10) -1.16707(4) 0.0435(14) Uani 1 1 d G . . . .
H15 H -1.391365 -1.664250 -1.177601 0.052 Uiso 1 1 calc R U . . .
C14 C -1.40007(14) -1.59653(11) -1.17140(4) 0.0399(13) Uani 1 1 d G . . . .
H14 H -1.394106 -1.586157 -1.184818 0.048 Uiso 1 1 calc R U . . .
C13 C -1.41062(14) -1.56523(8) -1.15566(5) 0.0381(13) Uani 1 1 d G . . . .
O43 O -1.34583(14) -1.50714(13) -1.18379(6) 0.0489(10) Uani 1 1 d D . . . .
C113 C -1.4021(2) -1.44112(19) -1.22083(8) 0.0462(14) Uani 1 1 d . . . . .
H11A H -1.401863 -1.474400 -1.219905 0.055 Uiso 1 1 calc R U . . .
H11B H -1.436778 -1.431076 -1.225497 0.055 Uiso 1 1 calc R U . . .
C53 C -1.4128(2) -1.04699(19) -1.17623(9) 0.0468(15) Uani 1 1 d . . . . .
H53 H -1.376996 -1.047245 -1.172719 0.056 Uiso 1 1 calc R U . . .
O74 O -1.30926(13) -1.40234(13) -1.16615(5) 0.0441(9) Uani 1 1 d D . . . .
C131 C -1.7607(3) -1.000000 -1.000000 0.0404(19) Uani 1 2 d S T P . .
C55 C -1.78592(12) -1.18434(9) -1.08137(5) 0.0402(14) Uani 1 1 d G . . . .
C60 C -1.73186(10) -1.17714(10) -1.07856(5) 0.0347(12) Uani 1 1 d G . . . .
H60 H -1.707457 -1.197730 -1.084101 0.042 Uiso 1 1 calc R U . . .
C59 C -1.71425(8) -1.13915(11) -1.06745(5) 0.0431(14) Uani 1 1 d G . . . .
H59 H -1.678079 -1.134325 -1.065566 0.052 Uiso 1 1 calc R U . . .
C58 C -1.75072(11) -1.10836(9) -1.05916(5) 0.0417(13) Uani 1 1 d G . . . .
C57 C -1.80479(10) -1.11557(10) -1.06198(5) 0.0332(12) Uani 1 1 d G . . . .
H57 H -1.829188 -1.094976 -1.056436 0.040 Uiso 1 1 calc R U . . .
C56 C -1.82239(8) -1.15356(11) -1.07309(5) 0.0378(13) Uani 1 1 d G . . . .
H56 H -1.858567 -1.158381 -1.074972 0.045 Uiso 1 1 calc R U . . .
C5DA C -1.4007(2) -1.24145(19) -0.94271(9) 0.0445(14) Uani 1 1 d . . . . .
C136 C -1.7475(2) -1.36516(19) -1.07209(9) 0.0418(14) Uani 1 1 d . . . . .
C137 C -1.75352(19) -1.25942(17) -1.15580(8) 0.0317(12) Uani 1 1 d . . . . .
O42 O -1.66713(13) -0.95254(13) -1.01612(5) 0.0438(10) Uani 1 1 d D . . . .
C64 C -1.68838(12) -0.98945(9) -1.02761(5) 0.0381(13) Uani 1 1 d DG . . . .
C65 C -1.73182(12) -1.01224(11) -1.01920(4) 0.0386(13) Uani 1 1 d G . . . .
C66 C -1.75286(11) -1.05045(11) -1.02919(5) 0.0366(13) Uani 1 1 d G . . . .
C61 C -1.73046(12) -1.06586(10) -1.04759(5) 0.0370(13) Uani 1 1 d G . . . .
C62 C -1.68702(12) -1.04307(11) -1.05601(4) 0.0446(15) Uani 1 1 d G . . . .
H62 H -1.672031 -1.053388 -1.068319 0.054 Uiso 1 1 calc R U . . .
C63 C -1.66598(11) -1.00487(11) -1.04602(5) 0.0385(13) Uani 1 1 d G . . . .
C31 C -1.2445(2) -1.3959(2) -1.25033(9) 0.0528(16) Uani 1 1 d . . . . .
C112 C -1.3587(2) -1.4242(2) -1.23539(8) 0.0502(15) Uani 1 1 d . . . . .
H11C H -1.349330 -1.448053 -1.245228 0.060 Uiso 1 1 calc R U . . .
H11D H -1.370780 -1.397412 -1.243005 0.060 Uiso 1 1 calc R U . . .
C114 C -1.38714(19) -1.41787(18) -1.19846(8) 0.0391(13) Uani 1 1 d . . . . .
C132 C -1.7955(2) -1.0440(2) -0.99670(8) 0.0424(14) Uani 1 1 d . . . . .
H13C H -1.779151 -1.064202 -0.986620 0.051 Uiso 1 1 calc R U . . .
H13D H -1.830576 -1.035555 -0.991766 0.051 Uiso 1 1 calc R U . . .
C44 C -1.55572(12) -1.14192(11) -1.19477(4) 0.0401(13) Uani 1 1 d G . . . .
H44 H -1.568904 -1.129111 -1.182623 0.048 Uiso 1 1 calc R U . . .
C43 C -1.58083(11) -1.17969(11) -1.20360(5) 0.0386(13) Uani 1 1 d G . . . .
C48 C -1.56113(12) -1.19883(10) -1.22176(5) 0.0337(12) Uani 1 1 d G . . . .
C47 C -1.51631(13) -1.18019(11) -1.23110(4) 0.0492(15) Uani 1 1 d G . . . .
C46 C -1.49120(11) -1.14242(12) -1.22228(5) 0.0397(13) Uani 1 1 d G . . . .
C45 C -1.51091(12) -1.12328(10) -1.20411(5) 0.0437(14) Uani 1 1 d G . . . .
C36 C -1.2484(2) -1.4358(2) -1.26399(9) 0.0441(14) Uani 1 1 d . . . . .
H36 H -1.262846 -1.463420 -1.259429 0.053 Uiso 1 1 calc R U . . .
C134 C -1.8037(2) -1.22365(16) -1.09325(7) 0.0317(12) Uani 1 1 d . . . . .
C84 C -1.5560(2) -1.4450(2) -1.01534(9) 0.0559(17) Uani 1 1 d D . . . .
C2AA C -1.4390(2) -1.4357(2) -0.98096(10) 0.0595(17) Uani 1 1 d . . . . .
H2AA H -1.436864 -1.423234 -0.967061 0.071 Uiso 1 1 calc R U . . .
H2AB H -1.407186 -1.427509 -0.988557 0.071 Uiso 1 1 calc R U . . .
C9 C -1.40930(11) -1.44630(11) -1.18160(5) 0.0358(13) Uani 1 1 d G . . . .
C8 C -1.45631(12) -1.42782(9) -1.17401(5) 0.0410(14) Uani 1 1 d G . . . .
C7 C -1.48675(10) -1.45259(11) -1.15994(5) 0.0426(14) Uani 1 1 d G . . . .
C12 C -1.47016(12) -1.49584(10) -1.15347(5) 0.0422(14) Uani 1 1 d G . . . .
H12 H -1.490525 -1.512416 -1.144058 0.051 Uiso 1 1 calc R U . . .
C11 C -1.42315(13) -1.51432(9) -1.16106(6) 0.0428(14) Uani 1 1 d G . . . .
C10 C -1.39272(10) -1.48955(11) -1.17513(5) 0.0422(14) Uani 1 1 d G . . . .
C83 C -1.5128(2) -1.4543(2) -1.00254(9) 0.0533(16) Uani 1 1 d . . . . .
C68 C -1.57297(13) -0.97376(13) -1.04597(4) 0.0472(15) Uani 1 1 d G . . . .
H68 H -1.570585 -0.978602 -1.031763 0.057 Uiso 1 1 calc R U . . .
C69 C -1.52927(10) -0.95745(13) -1.05686(5) 0.0499(16) Uani 1 1 d G . . . .
H69 H -1.497647 -0.951385 -1.049950 0.060 Uiso 1 1 calc R U . . .
C70 C -1.53283(11) -0.95021(13) -1.07809(5) 0.0384(13) Uani 1 1 d G . . . .
C71 C -1.58009(13) -0.95927(14) -1.08842(4) 0.0490(15) Uani 1 1 d G . . . .
H71 H -1.582473 -0.954428 -1.102625 0.059 Uiso 1 1 calc R U . . .
C72 C -1.62379(10) -0.97558(14) -1.07753(5) 0.0546(16) Uani 1 1 d G . . . .
H72 H -1.655412 -0.981645 -1.084437 0.066 Uiso 1 1 calc R U . . .
C67 C -1.62023(11) -0.98282(13) -1.05630(5) 0.0447(14) Uani 1 1 d G . . . .
C35 C -1.2295(2) -1.43060(19) -1.28421(8) 0.0432(14) Uani 1 1 d . . . . .
H35 H -1.233736 -1.454605 -1.293579 0.052 Uiso 1 1 calc R U . . .
C88 C -1.42996(11) -1.27236(10) -0.95658(5) 0.0348(13) Uani 1 1 d G . . . .
C89 C -1.48462(11) -1.27802(12) -0.95509(5) 0.0424(14) Uani 1 1 d G . . . .
H89 H -1.504064 -1.260195 -0.945854 0.051 Uiso 1 1 calc R U . . .
C90 C -1.51021(9) -1.31033(13) -0.96741(6) 0.0512(15) Uani 1 1 d G . . . .
H90 H -1.546777 -1.314120 -0.966419 0.061 Uiso 1 1 calc R U . . .
C85 C -1.48114(13) -1.33698(11) -0.98122(5) 0.0495(15) Uani 1 1 d G . . . .
C86 C -1.42648(13) -1.33131(12) -0.98271(5) 0.0623(19) Uani 1 1 d G . . . .
H86 H -1.407034 -1.349142 -0.991945 0.075 Uiso 1 1 calc R U . . .
C87 C -1.40089(9) -1.29900(12) -0.97039(6) 0.0454(14) Uani 1 1 d G . . . .
H87 H -1.364320 -1.295216 -0.971380 0.054 Uiso 1 1 calc R U . . .
C49 C -1.4885(2) -1.08496(18) -1.19349(8) 0.0414(13) Uani 1 1 d . . . . .
C116 C -1.500000 -1.2072(2) -1.250000 0.0316(17) Uani 1 2 d S T P . .
C111 C -1.4679(2) -1.38341(18) -1.18543(8) 0.0414(13) Uani 1 1 d . . . . .
H11E H -1.496161 -1.387499 -1.195447 0.050 Uiso 1 1 calc R U . . .
H11F H -1.477628 -1.359085 -1.175882 0.050 Uiso 1 1 calc R U . . .
C139 C -1.57809(19) -1.24190(17) -1.23354(7) 0.0334(12) Uani 1 1 d . . . . .
H13E H -1.616325 -1.242963 -1.235256 0.040 Uiso 1 1 calc R U . . .
H13F H -1.566460 -1.269541 -1.226472 0.040 Uiso 1 1 calc R U . . .
C100 C -1.3053(3) -1.5098(3) -1.16877(12) 0.078(2) Uani 1 1 d D . . . .
H10A H -1.312596 -1.534679 -1.159158 0.093 Uiso 1 1 calc R U . . .
H10B H -1.303336 -1.481320 -1.161018 0.093 Uiso 1 1 calc R U . . .
C34 C -1.2039(2) -1.3891(2) -1.29086(8) 0.0446(14) Uani 1 1 d . . . . .
C73 C -1.70748(13) -1.37226(14) -1.05597(6) 0.0478(15) Uani 1 1 d G . . . .
C78 C -1.71364(13) -1.40668(14) -1.04123(6) 0.068(2) Uani 1 1 d G . . . .
H78 H -1.745052 -1.423418 -1.040645 0.082 Uiso 1 1 calc R U . . .
C77 C -1.67284(16) -1.41607(14) -1.02737(6) 0.076(2) Uani 1 1 d G . . . .
H77 H -1.676958 -1.439100 -1.017513 0.092 Uiso 1 1 calc R U . . .
C76 C -1.62588(13) -1.39105(15) -1.02825(6) 0.0534(15) Uani 1 1 d G . . . .
C75 C -1.61972(12) -1.35663(13) -1.04298(6) 0.0607(18) Uani 1 1 d G . . . .
H75 H -1.588305 -1.339891 -1.043568 0.073 Uiso 1 1 calc R U . . .
C74 C -1.66052(15) -1.34724(12) -1.05684(6) 0.0685(19) Uani 1 1 d G . . . .
H74 H -1.656400 -1.324207 -1.066700 0.082 Uiso 1 1 calc R U . . .
C82 C -1.4898(2) -1.4189(2) -0.99231(10) 0.0616(18) Uani 1 1 d . . . . .
C24 C -1.29033(13) -1.39995(12) -1.18621(4) 0.0420(14) Uani 1 1 d DG . . . .
C23 C -1.23895(12) -1.38761(13) -1.19176(4) 0.0419(13) Uani 1 1 d G . . . .
C22 C -1.22404(10) -1.38756(13) -1.21248(5) 0.0498(15) Uani 1 1 d G . . . .
H22 H -1.189664 -1.379310 -1.216189 0.060 Uiso 1 1 calc R U . . .
C21 C -1.26050(13) -1.39986(14) -1.22765(4) 0.0473(15) Uani 1 1 d G . . . .
C20 C -1.31188(12) -1.41219(14) -1.22211(4) 0.0535(16) Uani 1 1 d G . . . .
C19 C -1.32679(10) -1.41224(12) -1.20139(5) 0.0378(13) Uani 1 1 d G . . . .
C101 C -1.2521(3) -1.5187(3) -1.18030(13) 0.086(2) Uani 1 1 d D . . . .
H10C H -1.247536 -1.495022 -1.190705 0.104 Uiso 1 1 calc R U . . .
H10D H -1.223263 -1.515548 -1.170431 0.104 Uiso 1 1 calc R U . . .
C110 C -1.41610(19) -1.3731(2) -1.19593(9) 0.0447(14) Uani 1 1 d . . . . .
H11G H -1.422381 -1.359071 -1.209343 0.054 Uiso 1 1 calc R U . . .
H11H H -1.395273 -1.351973 -1.187607 0.054 Uiso 1 1 calc R U . . .
C79 C -1.5784(2) -1.4025(2) -1.01581(8) 0.0470(15) Uani 1 1 d . . . . .
C117 C -1.4500(2) -1.23647(18) -1.24550(8) 0.0378(13) Uani 1 1 d . . . . .
H11I H -1.427142 -1.221025 -1.235631 0.045 Uiso 1 1 calc R U . . .
H11J H -1.459871 -1.266245 -1.239936 0.045 Uiso 1 1 calc R U . . .
C33 C -1.1983(2) -1.3532(2) -1.27621(9) 0.0575(17) Uani 1 1 d . . . . .
H33 H -1.179779 -1.326807 -1.279947 0.069 Uiso 1 1 calc R U . . .
C126 C -1.6538(3) -0.8758(3) -1.00623(12) 0.086(2) Uani 1 1 d D . . . .
H126 H -1.677377 -0.856223 -0.999529 0.103 Uiso 1 1 calc R U . . .
C244 C -1.4833(3) -1.500000 -1.000000 0.054(2) Uani 1 2 d S T P . .
C32 C -1.2193(3) -1.3561(2) -1.25681(10) 0.0683(19) Uani 1 1 d . . . . .
H32 H -1.216743 -1.331158 -1.247859 0.082 Uiso 1 1 calc R U . . .
C81 C -1.5068(2) -1.3756(2) -0.99329(9) 0.0458(15) Uani 1 1 d . . . . .
C288 C -1.4476(3) -1.4899(2) -0.98058(12) 0.068(2) Uani 1 1 d . . . . .
H28A H -1.413926 -1.505935 -0.981600 0.082 Uiso 1 1 calc R U . . .
H28B H -1.465322 -1.499356 -0.967939 0.082 Uiso 1 1 calc R U . . .
C125 C -1.6676(3) -0.9075(2) -1.02414(10) 0.0629(18) Uani 1 1 d D . . . .
H12A H -1.702353 -0.900099 -1.029632 0.075 Uiso 1 1 calc R U . . .
H12B H -1.641636 -0.904510 -1.035157 0.075 Uiso 1 1 calc R U . . .
C29 C -1.1305(2) -1.38877(18) -1.15083(8) 0.117(3) Uani 1 1 d G . . . .
H29 H -1.116096 -1.408903 -1.141151 0.140 Uiso 1 1 calc R U . . .
C28 C -1.10968(17) -1.34478(19) -1.15299(8) 0.083(2) Uani 1 1 d DG . . . .
C27 C -1.13120(19) -1.31469(14) -1.16745(9) 0.088(2) Uani 1 1 d G . . . .
H27 H -1.117268 -1.285259 -1.168893 0.105 Uiso 1 1 calc R U . . .
C26 C -1.17354(18) -1.32860(14) -1.17975(7) 0.078(2) Uani 1 1 d G . . . .
H26 H -1.187936 -1.308467 -1.189421 0.093 Uiso 1 1 calc R U . . .
C25 C -1.19436(15) -1.37259(15) -1.17759(7) 0.0582(17) Uani 1 1 d G . . . .
C30 C -1.1728(2) -1.40268(13) -1.16312(8) 0.081(2) Uani 1 1 d G . . . .
H30 H -1.186765 -1.432111 -1.161678 0.097 Uiso 1 1 calc R U . . .
O41 O -1.6014(2) -0.8806(2) -1.00157(10) 0.0995(17) Uani 1 1 d D . . . .
O18 O -1.73597(12) -1.42187(10) -1.14046(5) 0.0296(8) Uani 1 1 d . . . . .
O23 O -1.0343(2) -1.35868(18) -1.12854(8) 0.0836(15) Uani 1 1 d . . . . .
C52 C -1.44665(18) -1.0111(2) -1.16956(9) 0.0431(14) Uani 1 1 d . . . . .
C51 C -1.5027(3) -1.0111(2) -1.17585(9) 0.0579(17) Uani 1 1 d . . . . .
H51 H -1.524221 -0.986429 -1.172220 0.069 Uiso 1 1 calc R U . . .
C50 C -1.5246(2) -1.0485(2) -1.18747(9) 0.0584(17) Uani 1 1 d . . . . .
H50 H -1.560391 -1.049316 -1.191005 0.070 Uiso 1 1 calc R U . . .
C80 C -1.5534(2) -1.3671(2) -1.00544(9) 0.0569(17) Uani 1 1 d . . . . .
H80 H -1.566901 -1.337420 -1.006352 0.068 Uiso 1 1 calc R U . . .
O22 O -1.0509(2) -1.2874(2) -1.13976(10) 0.0975(18) Uani 1 1 d . . . . .
C140 C -1.0650(3) -1.3295(4) -1.13799(13) 0.103(3) Uani 1 1 d D . . . .
C108 C -1.3014(3) -1.3680(3) -1.15067(10) 0.085(2) Uani 1 1 d D . . . .
H10E H -1.317890 -1.339121 -1.154523 0.102 Uiso 1 1 calc R U . . .
H10F H -1.263930 -1.362933 -1.147993 0.102 Uiso 1 1 calc R U . . .
O47 O -1.2966(3) -1.4264(3) -1.12378(11) 0.130(2) Uani 1 1 d D . . . .
O44 O -1.2473(3) -1.5612(3) -1.18988(14) 0.144(3) Uani 1 1 d D . . . .
O46 O -1.2878(4) -1.5298(4) -1.12036(13) 0.161(3) Uani 1 1 d D . . . .
C109 C -1.3298(4) -1.3905(4) -1.13161(16) 0.130(4) Uani 1 1 d D . . . .
H10G H -1.335783 -1.367599 -1.120952 0.156 Uiso 1 1 calc R U . . .
H10H H -1.363850 -1.402958 -1.135780 0.156 Uiso 1 1 calc R U . . .
O45 O -1.2347(3) -1.5821(3) -1.14593(16) 0.150(3) Uani 1 1 d D . . . .
O5 O -1.88664(12) -1.37480(10) -1.14848(5) 0.0290(8) Uani 1 1 d . . . . .
O14 O -1.88921(15) -1.37269(13) -1.05846(6) 0.0475(10) Uani 1 1 d D . . . .
C127 C -1.5948(4) -0.9052(4) -0.98315(14) 0.118(3) Uani 1 1 d D . . . .
H12C H -1.617380 -0.932200 -0.982995 0.142 Uiso 1 1 calc R U . . .
H12D H -1.603443 -0.886177 -0.971286 0.142 Uiso 1 1 calc R U . . .
C105 C -1.2696(5) -1.5758(4) -1.11432(16) 0.132(4) Uani 1 1 d D . . . .
H10I H -1.294851 -1.588775 -1.104595 0.159 Uiso 1 1 calc R U . . .
H10J H -1.235818 -1.572959 -1.107224 0.159 Uiso 1 1 calc R U . . .
C104 C -1.2629(5) -1.6094(5) -1.1326(2) 0.167(6) Uani 1 1 d D . . . .
H10K H -1.243129 -1.636640 -1.128647 0.200 Uiso 1 1 calc R U . . .
H10L H -1.296895 -1.618452 -1.138404 0.200 Uiso 1 1 calc R U . . .
C106 C -1.2872(5) -1.4974(5) -1.1058(2) 0.165(6) Uani 1 1 d D . . . .
H10M H -1.252292 -1.483331 -1.105142 0.198 Uiso 1 1 calc R U . . .
H10N H -1.295226 -1.510695 -1.092443 0.198 Uiso 1 1 calc R U . . .
C107 C -1.3287(5) -1.4614(5) -1.11147(19) 0.164(5) Uani 1 1 d D . . . .
H10O H -1.356875 -1.474549 -1.119815 0.197 Uiso 1 1 calc R U . . .
H10P H -1.344011 -1.447546 -1.099172 0.197 Uiso 1 1 calc R U . . .
C128 C -1.5378(4) -0.9187(4) -0.98272(15) 0.112(3) Uani 1 1 d D . . . .
H12E H -1.516623 -0.890929 -0.983691 0.135 Uiso 1 1 calc R U . . .
H12F H -1.530450 -0.932528 -0.969365 0.135 Uiso 1 1 calc R U . . .
O40 O -1.5209(3) -0.9489(3) -0.99804(12) 0.137(3) Uani 1 1 d D . . . .
C129 C -1.4728(4) -0.9753(2) -0.9958(2) 0.155(6) Uani 1 1 d D . . . .
H12G H -1.463937 -0.976535 -0.981240 0.185 Uiso 1 1 calc R U . . .
H12H H -1.444450 -0.958699 -1.002737 0.185 Uiso 1 1 calc R U . . .
C119 C -1.3959(5) -1.0698(5) -1.2526(2) 0.182(5) Uani 1 1 d D . . . .
H11K H -1.399381 -1.086951 -1.265426 0.219 Uiso 1 1 calc R U . . .
H11L H -1.368059 -1.085160 -1.244890 0.219 Uiso 1 1 calc R U . . .
C94 C -1.5780(4) -1.4856(3) -1.04595(15) 0.109(3) Uani 1 1 d D . . . .
H94A H -1.543096 -1.476770 -1.050899 0.131 Uiso 1 1 calc R U . . .
H94B H -1.604404 -1.465510 -1.052097 0.131 Uiso 1 1 calc R U . . .
C118 C -1.4486(4) -1.0817(3) -1.24018(16) 0.111(3) Uani 1 1 d D . . . .
H11M H -1.453385 -1.059789 -1.229034 0.133 Uiso 1 1 calc R U . . .
H11N H -1.478961 -1.079503 -1.249359 0.133 Uiso 1 1 calc R U . . .
C95 C -1.5903(4) -1.5384(4) -1.0510(2) 0.177(6) Uani 1 1 d D . . . .
H95A H -1.585612 -1.545737 -1.065537 0.212 Uiso 1 1 calc R U . . .
H95B H -1.569646 -1.559364 -1.042524 0.212 Uiso 1 1 calc R U . . .
O34 O -1.7309(5) -1.5225(5) -1.0161(2) 0.232(6) Uani 1 1 d D . . . .
C97 C -1.7200(5) -1.5608(5) -1.0275(2) 0.165(5) Uani 1 1 d D . . . .
H97A H -1.735936 -1.557321 -1.041109 0.198 Uiso 1 1 calc R U . . .
H97B H -1.736475 -1.587156 -1.020926 0.198 Uiso 1 1 calc R U . . .
C96 C -1.6599(5) -1.5706(5) -1.0302(2) 0.171(5) Uani 1 1 d D . . . .
H96A H -1.640637 -1.566319 -1.017348 0.205 Uiso 1 1 calc R U . . .
H96B H -1.653533 -1.601321 -1.035452 0.205 Uiso 1 1 calc R U . . .
O1 O -1.9905(2) -1.36661(16) -1.16461(7) 0.0732(13) Uani 1 1 d . . . . .
C135 C -1.9698(3) -1.3389(3) -1.17987(12) 0.081(2) Uani 1 1 d . . . . .
H135 H -1.985931 -1.342089 -1.192742 0.097 Uiso 1 1 calc R U . . .
C91 C -1.9361(3) -1.3609(2) -1.05341(12) 0.072(2) Uani 1 1 d D . . . .
H91 H -1.961493 -1.357382 -1.063754 0.086 Uiso 1 1 calc R U . . .
N1 N -1.9507(3) -1.3530(2) -1.03299(10) 0.0817(18) Uani 1 1 d D . . . .
C93 C -2.0017(3) -1.3371(3) -1.02705(17) 0.127(4) Uani 1 1 d D . . . .
H93A H -2.022517 -1.331075 -1.039196 0.190 Uiso 1 1 calc R U . . .
H93B H -1.998095 -1.309361 -1.019126 0.190 Uiso 1 1 calc R U . . .
H93C H -2.018984 -1.360122 -1.018797 0.190 Uiso 1 1 calc R U . . .
C92 C -1.9026(4) -1.3538(3) -1.01830(14) 0.116(3) Uani 1 1 d D . . . .
H92A H -1.906819 -1.378145 -1.008406 0.174 Uiso 1 1 calc R U . . .
H92B H -1.900174 -1.324911 -1.011161 0.174 Uiso 1 1 calc R U . . .
H92C H -1.870789 -1.358771 -1.026169 0.174 Uiso 1 1 calc R U . . .
C103 C -1.2288(5) -1.6091(4) -1.16518(19) 0.127(4) Uani 1 1 d D . . . .
H10Q H -1.209754 -1.636986 -1.161591 0.153 Uiso 1 1 calc R U . . .
H10R H -1.264170 -1.618450 -1.169406 0.153 Uiso 1 1 calc R U . . .
C102 C -1.2028(6) -1.5898(5) -1.1834(2) 0.181(6) Uani 1 1 d D . . . .
H10S H -1.171570 -1.571833 -1.179942 0.217 Uiso 1 1 calc R U . . .
H10T H -1.193802 -1.612975 -1.193628 0.217 Uiso 1 1 calc R U . . .
C98 C -1.7770(5) -1.5027(6) -1.01174(11) 0.198(7) Uani 1 1 d D . . . .
H98A H -1.806337 -1.521918 -1.016199 0.238 Uiso 1 1 calc R U . . .
H98B H -1.779788 -1.473051 -1.018504 0.238 Uiso 1 1 calc R U . . .
O33 O -1.6468(3) -1.5369(4) -1.04485(16) 0.183(4) Uani 1 1 d D . . . .
O36 O -1.3698(5) -1.0226(5) -1.2595(2) 0.261(6) Uani 1 1 d D . . . .
C120 C -1.3920(8) -1.0056(6) -1.2783(3) 0.247(9) Uani 1 1 d D . . . .
H12I H -1.401201 -1.032609 -1.286393 0.296 Uiso 1 1 calc R U . . .
H12J H -1.362815 -0.990969 -1.285613 0.296 Uiso 1 1 calc R U . . .
C121 C -1.4420(8) -0.9708(6) -1.2806(3) 0.266(9) Uani 1 1 d D . . . .
H12K H -1.421821 -0.946195 -1.286986 0.319 Uiso 1 1 calc R U . . .
H12L H -1.457653 -0.986554 -1.292357 0.319 Uiso 1 1 calc R U . . .
C122 C -1.5227(8) -0.9498(10) -1.2582(3) 0.64(5) Uani 1 1 d D . . . .
H12M H -1.541026 -0.979060 -1.258853 0.773 Uiso 1 1 calc R U . . .
H12N H -1.548049 -0.925202 -1.255891 0.773 Uiso 1 1 calc R U . . .
O37 O -1.4902(8) -0.9418(5) -1.2760(3) 0.344(10) Uani 1 1 d D . . . .

loop_
_atom_site_aniso_label
_atom_site_aniso_U_11
_atom_site_aniso_U_22
_atom_site_aniso_U_33
_atom_site_aniso_U_23
_atom_site_aniso_U_13
_atom_site_aniso_U_12
Zr2 0.0113(2) 0.0179(2) 0.0268(2) -0.00538(19) 0.00255(18) -0.00231(17)
Zr3 0.0117(2) 0.0175(2) 0.0272(2) -0.00423(19) 0.00293(18) -0.00165(17)
Zr5 0.0135(2) 0.0176(2) 0.0311(2) -0.0059(2) 0.00311(19) -0.00128(18)
Zr6 0.0161(2) 0.0226(2) 0.0296(2) -0.0038(2) 0.00160(19) -0.00264(19)
Zr4 0.0142(2) 0.0228(3) 0.0319(2) -0.0059(2) 0.0015(2) -0.00233(18)
Zr1 0.0125(2) 0.0181(2) 0.0277(2) -0.00485(19) 0.00321(19) -0.00124(18)
O12 0.0152(15) 0.0266(17) 0.0221(15) -0.0052(14) 0.0010(13) -0.0013(13)
O13 0.0157(15) 0.0178(17) 0.0377(18) -0.0013(14) -0.0006(14) -0.0094(13)
O3 0.0218(16) 0.0176(17) 0.050(2) -0.0029(15) -0.0029(15) -0.0022(14)
O16 0.0250(17) 0.0282(19) 0.041(2) -0.0154(16) -0.0079(16) -0.0025(16)
O8 0.0217(17) 0.0242(19) 0.053(2) -0.0084(16) -0.0012(16) -0.0084(14)
O6 0.0315(19) 0.031(2) 0.0324(18) 0.0025(15) 0.0057(16) -0.0096(15)
O4 0.0289(18) 0.042(2) 0.047(2) -0.0058(18) 0.0078(17) 0.0095(16)
O39 0.038(2) 0.0263(19) 0.0310(18) -0.0047(15) -0.0007(16) -0.0016(16)
O9 0.0327(19) 0.035(2) 0.040(2) -0.0020(16) 0.0003(16) -0.0010(16)
O38 0.025(2) 0.032(2) 0.052(2) -0.0035(17) 0.0009(17) 0.0042(15)
O48 0.0139(18) 0.038(2) 0.042(2) -0.0101(16) 0.0016(15) -0.0029(14)
O26 0.0264(19) 0.050(3) 0.051(2) 0.0044(19) 0.0017(17) -0.0087(18)
O27 0.0239(18) 0.054(2) 0.041(2) 0.002(2) 0.0105(16) -0.0002(17)
O17 0.0181(17) 0.043(2) 0.056(2) -0.005(2) 0.0009(16) 0.0028(16)
O29 0.0226(18) 0.032(2) 0.054(2) -0.0058(17) 0.0063(17) -0.0122(15)
O11 0.0315(18) 0.0149(17) 0.0398(19) -0.0063(15) -0.0020(15) -0.0020(14)
O24 0.041(2) 0.045(2) 0.044(2) -0.0151(18) -0.0083(18) 0.0053(18)
O15 0.035(2) 0.043(2) 0.054(2) 0.0106(18) -0.0023(18) -0.0089(17)
O2 0.035(2) 0.059(3) 0.055(2) -0.008(2) -0.0014(18) 0.005(2)
O25 0.0257(18) 0.040(2) 0.051(2) -0.0166(18) 0.0049(17) -0.0006(16)
O21 0.0302(19) 0.031(2) 0.077(3) -0.0158(19) -0.0009(19) -0.0065(16)
O7 0.045(2) 0.038(2) 0.037(2) -0.0071(17) -0.0024(18) -0.0060(17)
O10 0.0192(16) 0.035(2) 0.046(2) 0.0017(16) 0.0011(15) -0.0060(14)
O28 0.0237(17) 0.043(2) 0.025(2) -0.0081(16) -0.0002(15) -0.0146(15)
O30 0.0343(19) 0.0230(18) 0.0367(19) 0.0033(16) -0.0050(16) -0.0040(15)
C123 0.043(3) 0.030(3) 0.046(3) -0.021(3) 0.011(3) -0.009(3)
O20 0.0290(19) 0.038(2) 0.0349(19) 0.0025(16) -0.0019(15) -0.0005(17)
C138 0.024(3) 0.048(4) 0.050(3) 0.014(3) -0.008(3) 0.010(3)
C99 0.010(2) 0.043(4) 0.070(4) 0.016(3) -0.005(3) -0.002(2)
O19 0.033(2) 0.032(2) 0.053(2) -0.0070(19) 0.0013(18) -0.0143(16)
C38 0.038(3) 0.047(4) 0.042(3) -0.008(3) 0.005(3) -0.013(3)
C39 0.022(3) 0.042(3) 0.042(3) -0.003(3) 0.003(2) 0.009(2)
C40 0.017(2) 0.023(3) 0.045(3) -0.012(2) 0.009(2) -0.016(2)
C41 0.029(3) 0.033(3) 0.045(3) 0.012(2) 0.003(3) 0.008(2)
C42 0.038(3) 0.030(3) 0.041(3) -0.003(2) -0.014(3) 0.010(2)
C37 0.020(3) 0.026(3) 0.054(3) -0.013(3) 0.001(2) -0.010(2)
O31 0.0224(17) 0.037(2) 0.042(2) -0.0003(18) 0.0034(16) -0.0025(15)
C133 0.044(3) 0.041(3) 0.056(4) -0.017(3) 0.008(3) -0.011(3)
O35 0.043(2) 0.062(3) 0.060(3) -0.012(2) 0.004(2) -0.010(2)
C4 0.020(2) 0.027(3) 0.035(3) 0.006(2) -0.007(2) -0.003(2)
C3 0.027(3) 0.067(4) 0.031(3) -0.002(3) -0.001(2) -0.012(3)
C2 0.024(3) 0.021(3) 0.063(3) 0.002(3) 0.016(3) -0.010(2)
C1 0.032(3) 0.040(3) 0.031(3) 0.006(2) -0.002(2) 0.002(2)
C6 0.034(3) 0.035(3) 0.054(3) -0.014(3) -0.001(3) -0.001(3)
C5 0.056(4) 0.042(3) 0.047(3) -0.002(3) 0.006(3) 0.007(3)
C54 0.058(4) 0.030(3) 0.084(5) -0.019(3) 0.015(4) 0.019(3)
C115 0.037(3) 0.077(5) 0.048(4) -0.005(4) -0.005(3) 0.010(4)
C124 0.037(3) 0.034(3) 0.049(4) -0.013(3) 0.006(3) 0.000(2)
O32 0.065(3) 0.092(4) 0.067(3) -0.022(3) -0.015(3) -0.005(3)
C18 0.050(3) 0.037(3) 0.046(3) -0.005(3) 0.021(3) -0.005(3)
C17 0.052(3) 0.028(3) 0.051(3) 0.009(3) -0.004(3) 0.003(3)
C16 0.013(2) 0.041(3) 0.059(4) 0.000(3) 0.007(2) -0.005(2)
C15 0.042(3) 0.048(4) 0.041(3) 0.004(3) -0.003(3) 0.009(3)
C14 0.037(3) 0.043(4) 0.040(3) 0.006(3) -0.003(3) 0.015(3)
C13 0.036(3) 0.023(3) 0.055(3) 0.002(3) -0.007(3) -0.001(2)
O43 0.029(2) 0.050(2) 0.067(3) -0.002(2) 0.002(2) 0.0045(18)
C113 0.053(4) 0.039(3) 0.046(3) 0.000(3) -0.001(3) -0.008(3)
C53 0.027(3) 0.045(4) 0.069(4) -0.012(3) 0.002(3) -0.005(3)
O74 0.032(2) 0.055(3) 0.045(2) -0.0005(19) 0.0015(17) -0.0062(18)
C131 0.046(5) 0.050(5) 0.026(4) -0.024(4) 0.000 0.000
C55 0.034(3) 0.051(4) 0.036(3) -0.002(3) 0.011(2) -0.023(3)
C60 0.039(3) 0.026(3) 0.039(3) -0.017(2) 0.019(2) 0.003(2)
C59 0.030(3) 0.056(4) 0.043(3) -0.005(3) 0.004(3) -0.008(3)
C58 0.034(3) 0.045(3) 0.046(3) -0.012(3) 0.001(3) -0.002(3)
C57 0.011(2) 0.037(3) 0.052(3) -0.003(3) 0.010(2) 0.001(2)
C56 0.032(3) 0.037(3) 0.044(3) -0.021(3) 0.012(3) -0.021(3)
C5DA 0.030(3) 0.044(4) 0.060(4) 0.006(3) -0.008(3) -0.001(3)
C136 0.047(4) 0.028(3) 0.051(4) -0.012(3) -0.004(3) 0.000(3)
C137 0.025(3) 0.029(3) 0.041(3) -0.004(3) 0.009(3) -0.018(2)
O42 0.031(2) 0.054(3) 0.046(2) -0.017(2) 0.0003(17) -0.0159(18)
C64 0.044(3) 0.030(3) 0.040(3) -0.005(3) -0.010(3) 0.004(3)
C65 0.016(3) 0.046(3) 0.053(3) -0.006(3) 0.004(2) 0.005(2)
C66 0.023(3) 0.039(3) 0.048(3) -0.007(3) 0.013(2) -0.002(2)
C61 0.026(3) 0.038(3) 0.048(3) -0.003(3) -0.004(3) -0.002(2)
C62 0.020(3) 0.054(4) 0.060(4) -0.030(3) 0.004(3) -0.008(3)
C63 0.033(3) 0.043(3) 0.040(3) -0.001(3) 0.003(3) 0.001(3)
C31 0.037(3) 0.071(4) 0.051(3) -0.001(3) 0.004(3) -0.013(3)
C112 0.035(3) 0.071(4) 0.044(3) 0.005(3) -0.006(3) -0.015(3)
C114 0.031(3) 0.035(3) 0.052(3) -0.006(3) -0.001(3) -0.008(2)
C132 0.035(3) 0.060(4) 0.032(3) -0.012(3) 0.007(2) -0.009(3)
C44 0.038(3) 0.040(3) 0.042(3) 0.007(3) 0.000(3) 0.005(3)
C43 0.027(3) 0.040(3) 0.049(3) -0.013(3) 0.001(2) -0.015(2)
C48 0.032(3) 0.026(3) 0.043(3) 0.007(2) 0.005(2) -0.007(2)
C47 0.034(3) 0.057(4) 0.057(4) -0.007(3) 0.015(3) 0.006(3)
C46 0.048(3) 0.044(3) 0.027(3) -0.004(3) 0.005(3) -0.003(3)
C45 0.032(3) 0.053(4) 0.046(3) -0.004(3) 0.016(3) 0.000(3)
C36 0.029(3) 0.044(4) 0.059(4) 0.007(3) 0.010(3) 0.003(3)
C134 0.039(3) 0.019(3) 0.037(3) -0.010(2) 0.008(2) 0.000(2)
C84 0.037(3) 0.076(5) 0.055(4) 0.000(3) -0.014(3) 0.004(3)
C2AA 0.041(3) 0.060(4) 0.077(4) -0.024(4) -0.006(3) 0.009(3)
C9 0.034(3) 0.040(3) 0.034(3) 0.000(2) -0.012(3) -0.005(3)
C8 0.028(3) 0.052(4) 0.043(3) -0.006(3) 0.004(3) -0.009(3)
C7 0.038(3) 0.034(3) 0.056(4) 0.000(3) 0.002(3) -0.011(3)
C12 0.040(3) 0.036(3) 0.051(3) 0.023(3) 0.002(3) 0.001(3)
C11 0.040(3) 0.044(3) 0.045(3) -0.003(3) 0.002(3) 0.005(3)
C10 0.022(3) 0.052(4) 0.053(3) -0.003(3) 0.003(3) -0.003(3)
C83 0.024(3) 0.075(5) 0.060(4) -0.013(4) -0.005(3) 0.013(3)
C68 0.055(4) 0.032(3) 0.055(3) -0.012(3) -0.020(3) -0.012(3)
C69 0.042(3) 0.058(4) 0.050(4) -0.015(3) 0.006(3) -0.018(3)
C70 0.038(3) 0.030(3) 0.047(3) 0.000(3) -0.004(3) -0.015(2)
C71 0.031(3) 0.066(4) 0.050(3) 0.021(3) 0.005(3) -0.002(3)
C72 0.040(3) 0.062(4) 0.062(4) -0.004(3) -0.009(3) -0.024(3)
C67 0.027(3) 0.045(4) 0.063(4) 0.007(3) -0.001(3) 0.005(3)
C35 0.052(3) 0.034(3) 0.043(3) 0.004(3) 0.008(3) -0.001(3)
C88 0.022(3) 0.031(3) 0.051(3) -0.012(3) -0.013(2) 0.008(2)
C89 0.024(3) 0.044(3) 0.059(4) -0.017(3) -0.004(3) -0.003(2)
C90 0.044(3) 0.051(4) 0.059(4) -0.005(3) 0.008(3) -0.002(3)
C85 0.034(3) 0.059(4) 0.055(4) 0.002(3) -0.006(3) -0.007(3)
C86 0.056(4) 0.074(5) 0.057(4) -0.031(4) -0.004(3) 0.027(4)
C87 0.015(3) 0.043(3) 0.078(4) -0.003(3) 0.000(3) 0.005(2)
C49 0.054(4) 0.031(3) 0.039(3) 0.002(3) 0.003(3) -0.012(3)
C116 0.016(3) 0.039(4) 0.040(4) 0.000 0.017(3) 0.000
C111 0.039(3) 0.035(3) 0.050(3) -0.008(3) 0.006(3) -0.003(3)
C139 0.028(3) 0.035(3) 0.038(3) -0.015(2) 0.014(2) -0.018(2)
C100 0.071(5) 0.068(5) 0.093(5) 0.013(4) -0.009(4) 0.003(4)
C34 0.038(3) 0.058(4) 0.038(3) -0.003(3) -0.007(3) 0.015(3)
C73 0.042(3) 0.063(4) 0.039(3) 0.006(3) -0.014(3) -0.017(3)
C78 0.066(4) 0.092(6) 0.046(4) 0.012(4) 0.026(4) -0.014(4)
C77 0.081(5) 0.088(6) 0.060(4) 0.006(4) -0.019(4) -0.008(4)
C76 0.040(3) 0.057(4) 0.064(4) 0.010(3) 0.005(3) -0.003(3)
C75 0.049(4) 0.051(4) 0.082(5) -0.007(4) 0.000(4) -0.028(3)
C74 0.050(4) 0.065(5) 0.091(5) -0.001(4) -0.017(4) -0.009(3)
C82 0.039(3) 0.078(5) 0.067(4) -0.021(4) -0.012(3) 0.012(3)
C24 0.047(3) 0.029(3) 0.050(3) -0.012(3) 0.002(3) 0.002(3)
C23 0.042(3) 0.044(3) 0.040(3) -0.003(3) 0.001(3) -0.002(3)
C22 0.038(3) 0.050(4) 0.062(4) 0.001(3) 0.010(3) -0.002(3)
C21 0.030(3) 0.060(4) 0.052(3) 0.001(3) 0.000(3) -0.002(3)
C20 0.062(4) 0.061(4) 0.038(3) -0.010(3) 0.012(3) -0.007(3)
C19 0.046(3) 0.029(3) 0.038(3) 0.003(2) -0.001(3) 0.011(3)
C101 0.060(5) 0.076(6) 0.122(7) 0.010(5) 0.010(5) 0.022(4)
C110 0.022(3) 0.057(4) 0.055(3) 0.018(3) 0.004(3) -0.008(3)
C79 0.060(4) 0.041(4) 0.040(3) 0.003(3) -0.012(3) -0.006(3)
C117 0.033(3) 0.033(3) 0.047(3) -0.004(3) -0.001(3) -0.004(2)
C33 0.063(4) 0.055(4) 0.054(4) -0.004(3) 0.026(3) -0.008(3)
C126 0.101(6) 0.055(5) 0.102(6) -0.018(4) -0.006(5) -0.010(4)
C244 0.052(5) 0.047(5) 0.065(6) -0.016(5) 0.000 0.000
C32 0.088(5) 0.051(4) 0.066(4) 0.006(3) 0.000(4) -0.026(4)
C81 0.024(3) 0.047(4) 0.067(4) -0.011(3) -0.012(3) 0.006(3)
C288 0.054(4) 0.040(4) 0.111(6) -0.022(4) -0.014(4) 0.005(3)
C125 0.050(4) 0.059(5) 0.079(5) -0.001(4) 0.009(3) 0.013(3)
C29 0.099(7) 0.122(9) 0.128(8) -0.017(7) -0.029(6) -0.016(6)
C28 0.089(6) 0.081(6) 0.081(5) -0.004(5) -0.019(5) -0.010(5)
C27 0.059(4) 0.084(6) 0.121(7) 0.001(5) -0.034(5) -0.023(4)
C26 0.080(5) 0.071(5) 0.083(5) 0.010(4) -0.001(4) -0.013(4)
C25 0.042(3) 0.061(4) 0.072(4) 0.001(4) 0.005(3) -0.008(3)
C30 0.074(5) 0.070(5) 0.100(6) 0.013(4) -0.023(5) 0.006(4)
O41 0.100(5) 0.097(4) 0.101(4) -0.001(4) -0.005(4) -0.015(4)
O18 0.0212(17) 0.0212(18) 0.046(2) -0.0151(16) -0.0020(15) -0.0031(14)
O23 0.085(4) 0.068(3) 0.098(4) 0.007(3) 0.012(3) 0.029(3)
C52 0.012(2) 0.061(4) 0.057(4) -0.007(3) 0.012(2) -0.002(3)
C51 0.068(4) 0.045(4) 0.061(4) -0.006(3) -0.008(3) -0.002(3)
C50 0.044(4) 0.074(5) 0.057(4) -0.014(4) -0.001(3) 0.001(3)
C80 0.053(4) 0.066(4) 0.052(4) 0.005(3) 0.004(3) -0.001(3)
O22 0.083(4) 0.075(4) 0.134(5) 0.010(4) -0.026(4) -0.011(3)
C140 0.104(7) 0.128(9) 0.076(6) -0.022(6) 0.018(5) 0.002(7)
C108 0.109(6) 0.086(6) 0.061(4) -0.016(4) 0.006(4) -0.016(5)
O47 0.152(7) 0.130(6) 0.109(5) -0.006(4) -0.012(5) -0.001(6)
O44 0.111(6) 0.110(6) 0.210(8) -0.017(6) 0.016(6) -0.003(5)
O46 0.171(8) 0.180(9) 0.131(7) 0.021(7) 0.028(6) -0.012(7)
C109 0.090(7) 0.176(12) 0.123(8) 0.006(8) 0.009(6) 0.003(8)
O45 0.139(7) 0.133(7) 0.179(8) 0.011(6) -0.019(6) 0.005(6)
O5 0.0243(16) 0.0157(17) 0.047(2) -0.0095(15) 0.0139(15) -0.0033(13)
O14 0.035(2) 0.048(2) 0.059(2) 0.005(2) 0.0024(19) -0.0028(19)
C127 0.106(8) 0.148(9) 0.100(7) 0.022(7) 0.020(6) -0.049(7)
C105 0.165(11) 0.129(10) 0.103(8) 0.005(7) -0.010(8) 0.037(8)
C104 0.127(10) 0.176(14) 0.198(14) 0.034(13) -0.044(10) -0.044(10)
C106 0.144(11) 0.154(12) 0.198(14) -0.025(11) -0.018(11) 0.054(10)
C107 0.173(13) 0.174(13) 0.146(11) -0.020(10) -0.008(10) -0.044(12)
C128 0.123(9) 0.117(8) 0.098(7) 0.000(6) -0.008(6) -0.041(7)
O40 0.112(6) 0.182(8) 0.117(5) -0.001(5) -0.014(5) -0.005(5)
C129 0.098(7) 0.220(16) 0.146(11) 0.059(12) -0.036(8) -0.012(8)
C119 0.149(12) 0.226(14) 0.173(12) 0.003(11) 0.031(10) 0.027(10)
C94 0.115(7) 0.084(7) 0.129(8) 0.013(6) -0.037(7) -0.012(5)
C118 0.110(7) 0.075(6) 0.147(8) 0.008(6) 0.032(7) 0.027(5)
C95 0.097(7) 0.160(12) 0.272(16) -0.040(11) 0.014(9) -0.024(8)
O34 0.221(11) 0.224(13) 0.252(13) 0.022(9) -0.020(10) 0.057(10)
C97 0.136(8) 0.206(14) 0.151(11) 0.044(9) -0.001(8) -0.019(10)
C96 0.148(8) 0.205(14) 0.160(12) 0.020(8) 0.012(8) -0.012(9)
O1 0.083(3) 0.063(3) 0.074(3) 0.005(3) -0.016(3) 0.000(3)
C135 0.069(5) 0.101(6) 0.073(5) -0.004(5) -0.011(4) 0.000(5)
C91 0.090(6) 0.041(4) 0.084(5) -0.009(4) -0.022(5) -0.008(4)
N1 0.090(5) 0.067(4) 0.088(5) -0.007(4) 0.003(4) 0.000(4)
C93 0.077(6) 0.123(8) 0.180(10) -0.056(8) 0.016(7) -0.006(6)
C92 0.130(8) 0.104(7) 0.114(7) -0.005(6) -0.008(7) -0.003(6)
C103 0.117(8) 0.112(9) 0.154(10) 0.003(9) -0.014(8) -0.017(7)
C102 0.199(15) 0.140(12) 0.203(15) 0.043(11) 0.023(13) 0.032(11)
C98 0.164(12) 0.179(14) 0.252(19) -0.008(16) -0.035(11) 0.000(11)
O33 0.104(5) 0.224(10) 0.222(10) 0.048(7) 0.009(6) -0.027(6)
O36 0.237(13) 0.269(15) 0.276(15) 0.071(12) 0.018(11) -0.008(11)
C120 0.32(2) 0.152(15) 0.273(19) 0.006(13) -0.006(17) 0.033(13)
C121 0.28(2) 0.157(16) 0.36(3) -0.036(16) -0.055(17) 0.018(12)
C122 1.01(9) 0.42(4) 0.50(6) -0.17(3) 0.38(7) 0.22(5)
O37 0.40(2) 0.246(16) 0.39(2) -0.104(16) 0.029(18) 0.096(15)

loop_
_atom_type_symbol
_atom_type_description
_atom_type_scat_dispersion_real
_atom_type_scat_dispersion_imag
_atom_type_scat_source
C C 0.0033 0.0016 'International Tables Vol C Tables 4.2.6.8 and 6.1.1.4'
H H 0.0000 0.0000 'International Tables Vol C Tables 4.2.6.8 and 6.1.1.4'
N N 0.0061 0.0033 'International Tables Vol C Tables 4.2.6.8 and 6.1.1.4'
O O 0.0106 0.0060 'International Tables Vol C Tables 4.2.6.8 and 6.1.1.4'
Zr Zr -2.9673 0.5597 'International Tables Vol C Tables 4.2.6.8 and 6.1.1.4'

loop_
_citation_id
_citation_doi
_citation_year
1 10.1016/j.chempr.2020.11.008 2020

loop_
_geom_angle_atom_site_label_1
_geom_angle_atom_site_label_2
_geom_angle_atom_site_label_3
_geom_angle
_geom_angle_site_symmetry_1
_geom_angle_site_symmetry_3
_geom_angle_publ_flag
Zr3 Zr2 Zr5 60.144(12) . . ?
Zr3 Zr2 Zr6 90.613(13) . . ?
Zr3 Zr2 Zr1 60.290(12) . . ?
Zr5 Zr2 Zr6 60.781(12) . . ?
Zr5 Zr2 Zr1 90.855(13) . . ?
Zr6 Zr2 Zr1 60.477(12) . . ?
O12 Zr2 Zr3 95.40(7) . . ?
O12 Zr2 Zr5 95.90(7) . . ?
O12 Zr2 Zr6 38.63(7) . . ?
O12 Zr2 Zr1 38.56(7) . . ?
O13 Zr2 Zr3 84.97(8) . . ?
O13 Zr2 Zr5 33.12(8) . . ?
O13 Zr2 Zr6 32.55(8) . . ?
O13 Zr2 Zr1 84.99(8) . . ?
O13 Zr2 O12 71.15(11) . . ?
O13 Zr2 O16 143.32(12) . . ?
O13 Zr2 O8 71.49(12) . . ?
O13 Zr2 O17 83.91(12) . . ?
O13 Zr2 O7 142.87(12) . . ?
O13 Zr2 O19 82.79(12) . . ?
O16 Zr2 Zr3 109.68(8) . . ?
O16 Zr2 Zr5 165.55(8) . . ?
O16 Zr2 Zr6 111.69(9) . . ?
O16 Zr2 Zr1 74.79(8) . . ?
O16 Zr2 O12 74.04(11) . . ?
O16 Zr2 O8 139.87(12) . . ?
O16 Zr2 O17 118.21(12) . . ?
O8 Zr2 Zr3 39.07(8) . . ?
O8 Zr2 Zr5 38.38(8) . . ?
O8 Zr2 Zr6 95.93(8) . . ?
O8 Zr2 Zr1 96.08(8) . . ?
O8 Zr2 O12 122.17(11) . . ?
O8 Zr2 O17 73.94(12) . . ?
O9 Zr2 Zr3 31.96(9) . . ?
O9 Zr2 Zr5 83.34(9) . . ?
O9 Zr2 Zr6 83.45(9) . . ?
O9 Zr2 Zr1 31.99(9) . . ?
O9 Zr2 O12 70.45(12) . . ?
O9 Zr2 O13 95.40(13) . . ?
O9 Zr2 O16 83.49(12) . . ?
O9 Zr2 O8 70.96(12) . . ?
O9 Zr2 O17 143.09(13) . . ?
O9 Zr2 O7 80.57(13) . . ?
O9 Zr2 O19 142.16(13) . . ?
O17 Zr2 Zr3 111.85(9) . . ?
O17 Zr2 Zr5 76.14(9) . . ?
O17 Zr2 Zr6 111.44(9) . . ?
O17 Zr2 Zr1 166.99(9) . . ?
O17 Zr2 O12 141.24(12) . . ?
O7 Zr2 Zr3 72.16(9) . . ?
O7 Zr2 Zr5 110.23(9) . . ?
O7 Zr2 Zr6 162.60(9) . . ?
O7 Zr2 Zr1 107.03(9) . . ?
O7 Zr2 O12 138.22(12) . . ?
O7 Zr2 O16 73.33(12) . . ?
O7 Zr2 O8 72.36(12) . . ?
O7 Zr2 O17 78.30(13) . . ?
O19 Zr2 Zr3 165.50(9) . . ?
O19 Zr2 Zr5 111.07(9) . . ?
O19 Zr2 Zr6 74.89(9) . . ?
O19 Zr2 Zr1 110.73(9) . . ?
O19 Zr2 O12 73.30(11) . . ?
O19 Zr2 O16 76.46(12) . . ?
O19 Zr2 O8 140.94(12) . . ?
O19 Zr2 O17 74.55(13) . . ?
O19 Zr2 O7 122.32(13) . . ?
Zr2 Zr3 Zr5 59.957(12) . . ?
Zr2 Zr3 Zr4 89.852(14) . . ?
Zr2 Zr3 Zr1 60.225(12) . . ?
Zr5 Zr3 Zr4 60.238(12) . . ?
Zr5 Zr3 Zr1 90.708(14) . . ?
Zr1 Zr3 Zr4 60.231(12) . . ?
O3 Zr3 Zr2 96.63(8) . . ?
O3 Zr3 Zr5 95.71(8) . . ?
O3 Zr3 Zr4 38.18(7) . . ?
O3 Zr3 Zr1 40.12(8) . . ?
O8 Zr3 Zr2 39.14(8) . . ?
O8 Zr3 Zr5 38.23(8) . . ?
O8 Zr3 Zr4 95.22(8) . . ?
O8 Zr3 Zr1 96.08(9) . . ?
O8 Zr3 O3 122.79(12) . . ?
O6 Zr3 Zr2 74.40(9) . . ?
O6 Zr3 Zr5 110.47(9) . . ?
O6 Zr3 Zr4 164.24(9) . . ?
O6 Zr3 Zr1 109.63(8) . . ?
O6 Zr3 O3 141.44(11) . . ?
O6 Zr3 O8 73.05(12) . . ?
O6 Zr3 O26 80.12(13) . 4_252 ?
O6 Zr3 O31 71.73(12) . 5_455 ?
O9 Zr3 Zr2 32.03(9) . . ?
O9 Zr3 Zr5 83.22(10) . . ?
O9 Zr3 Zr4 82.89(9) . . ?
O9 Zr3 Zr1 31.88(9) . . ?
O9 Zr3 O3 71.89(12) . . ?
O9 Zr3 O8 71.10(13) . . ?
O9 Zr3 O6 83.32(13) . . ?
O9 Zr3 O26 144.18(13) . 4_252 ?
O9 Zr3 O2 143.92(13) . . ?
O9 Zr3 O31 80.97(13) . 5_455 ?
O9 Zr3 O5 93.45(13) . . ?
O26 Zr3 Zr2 112.36(9) 4_252 . ?
O26 Zr3 Zr5 73.34(10) 4_252 . ?
O26 Zr3 Zr4 107.15(10) 4_252 . ?
O26 Zr3 Zr1 163.65(10) 4_252 . ?
O26 Zr3 O3 136.00(12) 4_252 . ?
O26 Zr3 O8 73.75(12) 4_252 . ?
O26 Zr3 O31 122.53(13) 4_252 5_455 ?
O2 Zr3 Zr2 171.37(11) . . ?
O2 Zr3 Zr5 115.98(11) . . ?
O2 Zr3 Zr4 81.62(11) . . ?
O2 Zr3 Zr1 113.64(10) . . ?
O2 Zr3 O3 75.83(13) . . ?
O2 Zr3 O8 142.67(13) . . ?
O2 Zr3 O6 114.10(14) . . ?
O2 Zr3 O26 71.81(13) . 4_252 ?
O2 Zr3 O31 75.71(13) . 5_455 ?
O31 Zr3 Zr2 106.78(9) 5_455 . ?
O31 Zr3 Zr5 163.67(9) 5_455 . ?
O31 Zr3 Zr4 113.41(8) 5_455 . ?
O31 Zr3 Zr1 73.65(9) 5_455 . ?
O31 Zr3 O3 75.50(11) 5_455 . ?
O31 Zr3 O8 136.98(11) 5_455 . ?
O5 Zr3 Zr2 83.28(9) . . ?
O5 Zr3 Zr5 32.60(9) . . ?
O5 Zr3 Zr4 31.49(8) . . ?
O5 Zr3 Zr1 83.28(8) . . ?
O5 Zr3 O3 69.66(11) . . ?
O5 Zr3 O8 70.75(12) . . ?
O5 Zr3 O6 142.65(12) . . ?
O5 Zr3 O26 81.27(13) . 4_252 ?
O5 Zr3 O2 90.07(15) . . ?
O5 Zr3 O31 144.67(12) . 5_455 ?
Zr2 Zr5 Zr3 59.899(12) . . ?
Zr2 Zr5 Zr6 59.780(12) . . ?
Zr2 Zr5 Zr4 89.788(13) . . ?
Zr3 Zr5 Zr6 89.893(14) . . ?
Zr3 Zr5 Zr4 60.184(12) . . ?
Zr4 Zr5 Zr6 59.770(12) . . ?
O13 Zr5 Zr2 32.57(8) . . ?
O13 Zr5 Zr3 84.32(8) . . ?
O13 Zr5 Zr6 32.04(7) . . ?
O13 Zr5 Zr4 83.90(8) . . ?
O13 Zr5 O8 71.52(12) . . ?
O13 Zr5 O38 143.66(12) . 5_445 ?
O13 Zr5 O27 143.62(12) . 4_252 ?
O13 Zr5 O21 94.58(13) . . ?
O13 Zr5 O10 68.90(11) . . ?
O13 Zr5 O18 80.23(11) . . ?
O8 Zr5 Zr2 38.96(9) . . ?
O8 Zr5 Zr3 38.73(8) . . ?
O8 Zr5 Zr6 95.51(9) . . ?
O8 Zr5 Zr4 95.64(8) . . ?
O8 Zr5 O38 136.39(12) . 5_445 ?
O8 Zr5 O27 73.81(13) . 4_252 ?
O8 Zr5 O10 122.05(12) . . ?
O38 Zr5 Zr2 161.53(8) 5_445 . ?
O38 Zr5 Zr3 105.78(9) 5_445 . ?
O38 Zr5 Zr6 111.92(9) 5_445 . ?
O38 Zr5 Zr4 72.24(8) 5_445 . ?
O38 Zr5 O27 71.99(13) 5_445 4_252 ?
O38 Zr5 O10 75.24(12) 5_445 . ?
O27 Zr5 Zr2 111.92(10) 4_252 . ?
O27 Zr5 Zr3 75.43(10) 4_252 . ?
O27 Zr5 Zr6 165.28(10) 4_252 . ?
O27 Zr5 Zr4 110.35(9) 4_252 . ?
O27 Zr5 O10 142.37(12) 4_252 . ?
O21 Zr5 Zr2 120.34(10) . . ?
O21 Zr5 Zr3 176.46(10) . . ?
O21 Zr5 Zr6 87.41(10) . . ?
O21 Zr5 Zr4 116.38(9) . . ?
O21 Zr5 O8 143.90(12) . . ?
O21 Zr5 O38 73.18(13) . 5_445 ?
O21 Zr5 O27 107.21(14) . 4_252 ?
O21 Zr5 O10 79.92(13) . . ?
O21 Zr5 O18 71.83(12) . . ?
O10 Zr5 Zr2 93.99(8) . . ?
O10 Zr5 Zr3 96.54(8) . . ?
O10 Zr5 Zr6 36.86(8) . . ?
O10 Zr5 Zr4 40.37(8) . . ?
O18 Zr5 Zr2 73.20(8) . . ?
O18 Zr5 Zr3 111.22(8) . . ?
O18 Zr5 Zr6 107.53(8) . . ?
O18 Zr5 Zr4 162.77(8) . . ?
O18 Zr5 O8 73.01(11) . . ?
O18 Zr5 O38 124.92(11) . 5_445 ?
O18 Zr5 O27 79.46(12) . 4_252 ?
O18 Zr5 O10 135.94(12) . . ?
O5 Zr5 Zr2 82.95(8) . . ?
O5 Zr5 Zr3 32.23(8) . . ?
O5 Zr5 Zr6 82.65(9) . . ?
O5 Zr5 Zr4 31.73(8) . . ?
O5 Zr5 O13 94.56(12) . . ?
O5 Zr5 O8 70.89(11) . . ?
O5 Zr5 O38 79.48(12) . 5_445 ?
O5 Zr5 O27 84.23(13) . 4_252 ?
O5 Zr5 O21 144.84(12) . . ?
O5 Zr5 O10 71.96(12) . . ?
O5 Zr5 O18 143.26(12) . . ?
Zr2 Zr6 Zr5 59.438(12) . . ?
Zr2 Zr6 Zr4 89.648(14) . . ?
Zr2 Zr6 Zr1 59.928(12) . . ?
Zr4 Zr6 Zr5 59.870(12) . . ?
Zr4 Zr6 Zr1 60.086(12) . . ?
Zr1 Zr6 Zr5 89.764(14) . . ?
O12 Zr6 Zr2 40.57(7) . . ?
O12 Zr6 Zr5 96.39(7) . . ?
O12 Zr6 Zr4 94.99(7) . . ?
O12 Zr6 Zr1 37.63(7) . . ?
O12 Zr6 O29 132.98(11) . 5_445 ?
O12 Zr6 O20 73.97(11) . . ?
O13 Zr6 Zr2 32.15(8) . . ?
O13 Zr6 Zr5 32.19(8) . . ?
O13 Zr6 Zr4 84.10(8) . . ?
O13 Zr6 Zr1 84.18(8) . . ?
O13 Zr6 O12 72.70(11) . . ?
O13 Zr6 O29 144.62(12) . 5_445 ?
O13 Zr6 O11 97.06(12) . . ?
O13 Zr6 O15 96.68(12) . . ?
O13 Zr6 O10 71.37(11) . . ?
O13 Zr6 O20 79.01(11) . . ?
O13 Zr6 O14 144.06(13) . . ?
O29 Zr6 Zr2 160.14(9) 5_445 . ?
O29 Zr6 Zr5 112.58(9) 5_445 . ?
O29 Zr6 Zr4 71.35(9) 5_445 . ?
O29 Zr6 Zr1 103.95(9) 5_445 . ?
O11 Zr6 Zr2 84.71(9) . . ?
O11 Zr6 Zr5 85.12(8) . . ?
O11 Zr6 Zr4 33.17(8) . . ?
O11 Zr6 Zr1 32.44(8) . . ?
O11 Zr6 O12 70.05(11) . . ?
O11 Zr6 O29 76.23(12) . 5_445 ?
O11 Zr6 O15 144.51(12) . . ?
O11 Zr6 O10 73.03(12) . . ?
O11 Zr6 O20 143.24(12) . . ?
O11 Zr6 O14 93.53(13) . . ?
O15 Zr6 Zr2 121.97(9) . . ?
O15 Zr6 Zr5 89.43(10) . . ?
O15 Zr6 Zr4 117.02(10) . . ?
O15 Zr6 Zr1 176.93(10) . . ?
O15 Zr6 O12 145.44(12) . . ?
O15 Zr6 O29 73.66(13) . 5_445 ?
O15 Zr6 O10 80.71(13) . . ?
O15 Zr6 O20 71.71(13) . . ?
O15 Zr6 O14 94.24(14) . . ?
O10 Zr6 Zr2 95.84(8) . . ?
O10 Zr6 Zr5 39.19(8) . . ?
O10 Zr6 Zr4 39.86(9) . . ?
O10 Zr6 Zr1 96.81(9) . . ?
O10 Zr6 O12 123.68(11) . . ?
O10 Zr6 O29 73.47(12) . 5_445 ?
O10 Zr6 O20 136.47(12) . . ?
O10 Zr6 O14 144.40(13) . . ?
O20 Zr6 Zr2 72.63(8) . . ?
O20 Zr6 Zr5 106.38(8) . . ?
O20 Zr6 Zr4 161.94(8) . . ?
O20 Zr6 Zr1 111.37(9) . . ?
O20 Zr6 O29 126.63(12) . 5_445 ?
O14 Zr6 Zr2 116.03(10) . . ?
O14 Zr6 Zr5 175.34(10) . . ?
O14 Zr6 Zr4 120.51(10) . . ?
O14 Zr6 Zr1 86.73(10) . . ?
O14 Zr6 O12 78.96(12) . . ?
O14 Zr6 O29 71.31(13) . 5_445 ?
O14 Zr6 O20 72.16(13) . . ?
Zr3 Zr4 Zr5 59.578(12) . . ?
Zr3 Zr4 Zr1 59.862(12) . . ?
Zr5 Zr4 Zr1 90.109(13) . . ?
Zr6 Zr4 Zr3 89.886(14) . . ?
Zr6 Zr4 Zr5 60.361(12) . . ?
Zr6 Zr4 Zr1 60.198(12) . . ?
O3 Zr4 Zr3 40.06(8) . . ?
O3 Zr4 Zr5 96.83(8) . . ?
O3 Zr4 Zr6 96.81(8) . . ?
O3 Zr4 Zr1 39.41(8) . . ?
O3 Zr4 O10 123.42(11) . . ?
O3 Zr4 O1 73.07(14) . . ?
O39 Zr4 Zr3 108.60(9) 5_445 . ?
O39 Zr4 Zr5 73.94(9) 5_445 . ?
O39 Zr4 Zr6 111.46(9) 5_445 . ?
O39 Zr4 Zr1 163.92(9) 5_445 . ?
O39 Zr4 O3 138.87(12) 5_445 . ?
O39 Zr4 O10 74.68(12) 5_445 . ?
O39 Zr4 O1 71.00(14) 5_445 . ?
O11 Zr4 Zr3 84.69(9) . . ?
O11 Zr4 Zr5 86.20(9) . . ?
O11 Zr4 Zr6 33.97(8) . . ?
O11 Zr4 Zr1 31.97(8) . . ?
O11 Zr4 O3 71.35(12) . . ?
O11 Zr4 O39 144.54(12) . 5_445 ?
O11 Zr4 O10 71.29(12) . . ?
O11 Zr4 O28 82.06(12) . 5_445 ?
O11 Zr4 O23 96.96(17) . 1_455 ?
O11 Zr4 O1 143.76(14) . . ?
O10 Zr4 Zr3 95.81(8) . . ?
O10 Zr4 Zr5 40.20(8) . . ?
O10 Zr4 Zr6 37.32(8) . . ?
O10 Zr4 Zr1 94.56(8) . . ?
O10 Zr4 O1 137.22(14) . . ?
O28 Zr4 Zr3 164.63(9) 5_445 . ?
O28 Zr4 Zr5 111.59(9) 5_445 . ?
O28 Zr4 Zr6 74.77(8) 5_445 . ?
O28 Zr4 Zr1 110.04(8) 5_445 . ?
O28 Zr4 O3 139.52(12) 5_445 . ?
O28 Zr4 O39 78.57(12) 5_445 5_445 ?
O28 Zr4 O10 72.57(12) 5_445 . ?
O28 Zr4 O1 122.99(15) 5_445 . ?
O23 Zr4 Zr3 115.67(14) 1_455 . ?
O23 Zr4 Zr5 174.13(15) 1_455 . ?
O23 Zr4 Zr6 124.45(15) 1_455 . ?
O23 Zr4 Zr1 90.01(15) 1_455 . ?
O23 Zr4 O3 79.60(16) 1_455 . ?
O23 Zr4 O39 105.65(18) 1_455 5_445 ?
O23 Zr4 O10 145.60(17) 1_455 . ?
O23 Zr4 O28 73.84(17) 1_455 5_445 ?
O23 Zr4 O1 69.87(19) 1_455 . ?
O5 Zr4 Zr3 31.43(8) . . ?
O5 Zr4 Zr5 32.03(9) . . ?
O5 Zr4 Zr6 83.42(9) . . ?
O5 Zr4 Zr1 82.89(8) . . ?
O5 Zr4 O3 71.49(12) . . ?
O5 Zr4 O39 82.42(12) . 5_445 ?
O5 Zr4 O11 96.21(13) . . ?
O5 Zr4 O10 72.08(12) . . ?
O5 Zr4 O28 143.15(13) . 5_445 ?
O5 Zr4 O23 142.27(17) . 1_455 ?
O5 Zr4 O1 78.73(16) . . ?
O1 Zr4 Zr3 72.36(12) . . ?
O1 Zr4 Zr5 104.70(13) . . ?
O1 Zr4 Zr6 161.53(13) . . ?
O1 Zr4 Zr1 112.33(11) . . ?
Zr2 Zr1 Zr3 59.485(12) . . ?
Zr2 Zr1 Zr6 59.594(12) . . ?
Zr2 Zr1 Zr4 89.243(13) . . ?
Zr3 Zr1 Zr6 89.635(13) . . ?
Zr3 Zr1 Zr4 59.907(12) . . ?
Zr4 Zr1 Zr6 59.717(12) . . ?
O12 Zr1 Zr2 40.36(7) . . ?
O12 Zr1 Zr3 96.28(7) . . ?
O12 Zr1 Zr6 37.50(8) . . ?
O12 Zr1 Zr4 94.51(8) . . ?
O12 Zr1 O3 122.63(11) . . ?
O12 Zr1 O4 140.51(12) . . ?
O12 Zr1 O48 74.57(11) . . ?
O3 Zr1 Zr2 96.23(8) . . ?
O3 Zr1 Zr3 40.46(8) . . ?
O3 Zr1 Zr6 94.91(8) . . ?
O3 Zr1 Zr4 37.87(8) . . ?
O4 Zr1 Zr2 168.72(9) . . ?
O4 Zr1 Zr3 113.17(9) . . ?
O4 Zr1 Zr6 114.02(9) . . ?
O4 Zr1 Zr4 79.49(9) . . ?
O4 Zr1 O3 74.47(12) . . ?
O4 Zr1 O48 119.47(12) . . ?
O9 Zr1 Zr2 31.66(9) . . ?
O9 Zr1 Zr3 31.48(9) . . ?
O9 Zr1 Zr6 82.39(9) . . ?
O9 Zr1 Zr4 82.30(9) . . ?
O9 Zr1 O12 71.91(12) . . ?
O9 Zr1 O3 71.82(12) . . ?
O9 Zr1 O4 143.62(13) . . ?
O9 Zr1 O48 78.61(12) . . ?
O9 Zr1 O11 95.37(13) . . ?
O9 Zr1 O25 144.41(13) . 7_423 ?
O9 Zr1 O30 82.24(13) . 5_455 ?
O48 Zr1 Zr2 71.67(8) . . ?
O48 Zr1 Zr3 104.16(8) . . ?
O48 Zr1 Zr6 111.98(8) . . ?
O48 Zr1 Zr4 160.18(8) . . ?
O48 Zr1 O3 136.68(11) . . ?
O11 Zr1 Zr2 85.17(9) . . ?
O11 Zr1 Zr3 84.88(9) . . ?
O11 Zr1 Zr6 33.41(9) . . ?
O11 Zr1 Zr4 32.15(9) . . ?
O11 Zr1 O12 70.90(11) . . ?
O11 Zr1 O3 69.99(12) . . ?
O11 Zr1 O4 85.60(13) . . ?
O11 Zr1 O48 145.07(12) . . ?
O11 Zr1 O25 92.23(13) . 7_423 ?
O11 Zr1 O30 142.26(12) . 5_455 ?
O25 Zr1 Zr2 115.27(9) 7_423 . ?
O25 Zr1 Zr3 174.16(9) 7_423 . ?
O25 Zr1 Zr6 85.18(9) 7_423 . ?
O25 Zr1 Zr4 119.12(9) 7_423 . ?
O25 Zr1 O12 77.96(11) 7_423 . ?
O25 Zr1 O3 142.68(12) 7_423 . ?
O25 Zr1 O4 71.57(12) 7_423 . ?
O25 Zr1 O48 75.42(12) 7_423 . ?
O25 Zr1 O30 111.53(13) 7_423 5_455 ?
O30 Zr1 Zr2 108.49(9) 5_455 . ?
O30 Zr1 Zr3 73.55(9) 5_455 . ?
O30 Zr1 Zr6 163.09(9) 5_455 . ?
O30 Zr1 Zr4 111.08(8) 5_455 . ?
O30 Zr1 O12 140.72(11) 5_455 . ?
O30 Zr1 O3 73.57(11) 5_455 . ?
O30 Zr1 O4 75.44(13) 5_455 . ?
O30 Zr1 O48 71.63(12) 5_455 . ?
Zr6 O12 Zr2 100.81(11) . . ?
Zr6 O12 Zr1 104.87(11) . . ?
Zr1 O12 Zr2 101.09(11) . . ?
Zr2 O13 Zr5 114.31(14) . . ?
Zr2 O13 Zr6 115.30(14) . . ?
Zr6 O13 Zr5 115.77(12) . . ?
Zr4 O3 Zr3 101.76(12) . . ?
Zr4 O3 Zr1 102.72(12) . . ?
Zr1 O3 Zr3 99.42(11) . . ?
C134 O16 Zr2 131.8(3) . . ?
Zr3 O8 Zr2 101.79(12) . . ?
Zr5 O8 Zr2 102.66(14) . . ?
Zr5 O8 Zr3 103.04(12) . . ?
C137 O6 Zr3 131.8(3) . . ?
C123 O39 Zr4 133.1(3) . 5 ?
Zr2 O9 Zr1 116.35(16) . . ?
Zr3 O9 Zr2 116.01(16) . . ?
Zr3 O9 Zr1 116.64(15) . . ?
C123 O38 Zr5 134.0(3) . 5 ?
C134 O48 Zr1 135.4(3) . . ?
C115 O26 Zr3 132.2(4) . 4_252 ?
C115 O27 Zr5 126.1(4) . 4_252 ?
C138 O17 Zr2 129.0(3) . . ?
C124 O29 Zr6 129.9(3) . 5 ?
Zr4 O11 Zr6 112.86(13) . . ?
Zr1 O11 Zr6 114.15(14) . . ?
Zr1 O11 Zr4 115.88(15) . . ?
C135 O2 Zr3 123.7(4) . . ?
C5DA O25 Zr1 133.9(3) . 7_523 ?
C137 O7 Zr2 134.4(3) . . ?
Zr5 O10 Zr4 99.43(12) . . ?
Zr6 O10 Zr5 103.96(12) . . ?
Zr6 O10 Zr4 102.82(13) . . ?
C124 O28 Zr4 131.2(3) . 5 ?
C99 O30 Zr1 133.0(3) . 5_545 ?
O39 C123 C52 115.9(5) . . ?
O38 C123 O39 126.4(5) . . ?
O38 C123 C52 117.6(5) . . ?
C136 O20 Zr6 133.8(3) . . ?
O17 C138 C1 117.2(4) . . ?
O17 C138 O18 125.6(4) . . ?
O18 C138 C1 117.1(5) . . ?
O30 C99 O31 123.9(5) . . ?
O30 C99 C16 120.3(5) . . ?
O31 C99 C16 115.6(5) . . ?
C136 O19 Zr2 134.8(3) . . ?
C39 C38 H38 120.0 . . ?
C39 C38 C37 120.0 . . ?
C37 C38 H38 120.0 . . ?
C38 C39 H39 120.0 . . ?
C40 C39 C38 120.0 . . ?
C40 C39 H39 120.0 . . ?
C39 C40 C43 117.0(2) . . ?
C41 C40 C39 120.0 . . ?
C41 C40 C43 123.0(2) . . ?
C40 C41 H41 120.0 . . ?
C40 C41 C42 120.0 . . ?
C42 C41 H41 120.0 . . ?
C41 C42 H42 120.0 . . ?
C41 C42 C37 120.0 . . ?
C37 C42 H42 120.0 . . ?
C38 C37 C137 118.3(3) . . ?
C42 C37 C38 120.0 . . ?
C42 C37 C137 121.6(3) . . ?
C99 O31 Zr3 131.4(3) . 5_545 ?
H13A C133 H13B 108.8 . . ?
C66 C133 H13A 110.7 . . ?
C66 C133 H13B 110.7 . . ?
C66 C133 C132 105.3(4) . . ?
C132 C133 H13A 110.7 . . ?
C132 C133 H13B 110.7 . . ?
C46 O35 C118 113.6(5) . . ?
C3 C4 C5 120.0 . . ?
C3 C4 C7 122.5(2) . . ?
C5 C4 C7 117.4(2) . . ?
C4 C3 H3 120.0 . . ?
C2 C3 C4 120.0 . . ?
C2 C3 H3 120.0 . . ?
C3 C2 H2 120.0 . . ?
C3 C2 C1 120.0 . . ?
C1 C2 H2 120.0 . . ?
C2 C1 C138 120.4(3) . . ?
C2 C1 C6 120.0 . . ?
C6 C1 C138 119.5(3) . . ?
C1 C6 H6 120.0 . . ?
C5 C6 C1 120.0 . . ?
C5 C6 H6 120.0 . . ?
C4 C5 H5 120.0 . . ?
C6 C5 C4 120.0 . . ?
C6 C5 H5 120.0 . . ?
C53 C54 H54 117.2 . . ?
C53 C54 C49 125.5(5) . . ?
C49 C54 H54 117.2 . . ?
O26 C115 C34 112.1(6) . . ?
O27 C115 O26 132.8(6) . . ?
O27 C115 C34 115.0(6) . . ?
O29 C124 C70 113.4(5) . . ?
O28 C124 O29 128.3(5) . . ?
O28 C124 C70 118.2(5) . . ?
C94 O32 C84 115.5(6) . . ?
C17 C18 H18 120.0 . . ?
C17 C18 C13 120.0 . . ?
C13 C18 H18 120.0 . . ?
C18 C17 H17 120.0 . . ?
C16 C17 C18 120.0 . . ?
C16 C17 H17 120.0 . . ?
C17 C16 C99 118.3(3) . . ?
C15 C16 C99 121.7(3) . . ?
C15 C16 C17 120.0 . . ?
C16 C15 H15 120.0 . . ?
C16 C15 C14 120.0 . . ?
C14 C15 H15 120.0 . . ?
C15 C14 H14 120.0 . . ?
C13 C14 C15 120.0 . . ?
C13 C14 H14 120.0 . . ?
C18 C13 C11 119.1(2) . . ?
C14 C13 C18 120.0 . . ?
C14 C13 C11 119.9(2) . . ?
C10 O43 C100 110.8(4) . . ?
H11A C113 H11B 108.9 . . ?
C112 C113 H11A 110.9 . . ?
C112 C113 H11B 110.9 . . ?
C112 C113 C114 104.3(4) . . ?
C114 C113 H11A 110.9 . . ?
C114 C113 H11B 110.9 . . ?
C54 C53 H53 121.1 . . ?
C54 C53 C52 117.9(5) . . ?
C52 C53 H53 121.1 . . ?
C24 O74 C108 125.0(4) . . ?
C65 C131 C65 121.2(6) 3_533 . ?
C65 C131 C132 101.1(3) 3_533 3_533 ?
C65 C131 C132 111.0(2) . 3_533 ?
C65 C131 C132 111.0(4) 3_533 . ?
C65 C131 C132 101.1(2) . . ?
C132 C131 C132 111.8(6) . 3_533 ?
C60 C55 C56 120.0 . . ?
C60 C55 C134 119.4(3) . . ?
C56 C55 C134 120.5(3) . . ?
C55 C60 H60 120.0 . . ?
C55 C60 C59 120.0 . . ?
C59 C60 H60 120.0 . . ?
C60 C59 H59 120.0 . . ?
C58 C59 C60 120.0 . . ?
C58 C59 H59 120.0 . . ?
C59 C58 C57 120.0 . . ?
C59 C58 C61 119.2(2) . . ?
C57 C58 C61 120.8(2) . . ?
C58 C57 H57 120.0 . . ?
C58 C57 C56 120.0 . . ?
C56 C57 H57 120.0 . . ?
C55 C56 H56 120.0 . . ?
C57 C56 C55 120.0 . . ?
C57 C56 H56 120.0 . . ?
O24 C5DA O25 121.5(5) . . ?
O24 C5DA C88 123.7(5) . . ?
O25 C5DA C88 114.8(4) . . ?
O20 C136 C73 117.2(5) . . ?
O19 C136 O20 123.5(5) . . ?
O19 C136 C73 119.3(5) . . ?
O6 C137 C37 116.5(4) . . ?
O7 C137 O6 125.2(4) . . ?
O7 C137 C37 118.3(4) . . ?
C64 O42 C125 120.7(4) . . ?
C65 C64 O42 117.1(2) . . ?
C65 C64 C63 120.0 . . ?
C63 C64 O42 122.8(2) . . ?
C64 C65 C131 126.8(3) . . ?
C64 C65 C66 120.0 . . ?
C66 C65 C131 113.2(3) . . ?
C65 C66 C133 108.8(3) . . ?
C65 C66 C61 120.0 . . ?
C61 C66 C133 131.2(3) . . ?
C66 C61 C58 122.8(2) . . ?
C62 C61 C58 117.2(2) . . ?
C62 C61 C66 120.0 . . ?
C61 C62 H62 120.0 . . ?
C61 C62 C63 120.0 . . ?
C63 C62 H62 120.0 . . ?
C64 C63 C67 124.1(2) . . ?
C62 C63 C64 120.0 . . ?
C62 C63 C67 115.9(2) . . ?
C36 C31 C21 120.1(5) . . ?
C32 C31 C36 120.9(6) . . ?
C32 C31 C21 118.4(5) . . ?
C113 C112 H11C 110.4 . . ?
C113 C112 H11D 110.4 . . ?
H11C C112 H11D 108.6 . . ?
C20 C112 C113 106.6(4) . . ?
C20 C112 H11C 110.4 . . ?
C20 C112 H11D 110.4 . . ?
C9 C114 C113 109.4(4) . . ?
C9 C114 C19 121.5(4) . . ?
C9 C114 C110 102.8(4) . . ?
C19 C114 C113 99.3(4) . . ?
C110 C114 C113 110.0(4) . . ?
C110 C114 C19 113.6(4) . . ?
C133 C132 C131 106.5(4) . . ?
C133 C132 H13C 110.4 . . ?
C133 C132 H13D 110.4 . . ?
C131 C132 H13C 110.4 . . ?
C131 C132 H13D 110.4 . . ?
H13C C132 H13D 108.6 . . ?
C43 C44 H44 120.0 . . ?
C43 C44 C45 120.0 . . ?
C45 C44 H44 120.0 . . ?
C44 C43 C40 117.7(2) . . ?
C44 C43 C48 120.0 . . ?
C48 C43 C40 122.2(2) . . ?
C43 C48 C47 120.0 . . ?
C43 C48 C139 130.5(3) . . ?
C47 C48 C139 109.3(3) . . ?
C48 C47 C116 111.6(3) . . ?
C46 C47 C48 120.0 . . ?
C46 C47 C116 128.3(3) . . ?
O35 C46 C47 116.2(3) . . ?
O35 C46 C45 123.7(3) . . ?
C45 C46 C47 120.0 . . ?
C44 C45 C49 114.7(3) . . ?
C46 C45 C44 120.0 . . ?
C46 C45 C49 125.3(3) . . ?
C31 C36 H36 121.5 . . ?
C35 C36 C31 117.0(5) . . ?
C35 C36 H36 121.5 . . ?
O16 C134 O48 125.7(4) . . ?
O16 C134 C55 118.3(4) . . ?
O48 C134 C55 115.8(4) . . ?
C83 C84 O32 115.7(6) . . ?
C79 C84 O32 122.4(5) . . ?
C79 C84 C83 121.0(6) . . ?
H2AA C2AA H2AB 109.2 . . ?
C82 C2AA H2AA 111.4 . . ?
C82 C2AA H2AB 111.4 . . ?
C82 C2AA C288 102.0(5) . . ?
C288 C2AA H2AA 111.4 . . ?
C288 C2AA H2AB 111.4 . . ?
C8 C9 C114 111.4(3) . . ?
C8 C9 C10 120.0 . . ?
C10 C9 C114 128.0(3) . . ?
C9 C8 C7 120.0 . . ?
C9 C8 C111 108.8(3) . . ?
C7 C8 C111 130.8(3) . . ?
C8 C7 C4 123.1(2) . . ?
C12 C7 C4 116.8(2) . . ?
C12 C7 C8 120.0 . . ?
C7 C12 H12 120.0 . . ?
C7 C12 C11 120.0 . . ?
C11 C12 H12 120.0 . . ?
C12 C11 C13 117.5(2) . . ?
C10 C11 C13 121.9(2) . . ?
C10 C11 C12 120.0 . . ?
C9 C10 O43 117.6(3) . . ?
C11 C10 O43 122.4(3) . . ?
C11 C10 C9 120.0 . . ?
C84 C83 C244 127.7(6) . . ?
C82 C83 C84 118.3(6) . . ?
C82 C83 C244 113.7(5) . . ?
C69 C68 H68 120.0 . . ?
C69 C68 C67 120.0 . . ?
C67 C68 H68 120.0 . . ?
C68 C69 H69 120.0 . . ?
C70 C69 C68 120.0 . . ?
C70 C69 H69 120.0 . . ?
C69 C70 C124 123.5(3) . . ?
C69 C70 C71 120.0 . . ?
C71 C70 C124 116.5(3) . . ?
C70 C71 H71 120.0 . . ?
C72 C71 C70 120.0 . . ?
C72 C71 H71 120.0 . . ?
C71 C72 H72 120.0 . . ?
C71 C72 C67 120.0 . . ?
C67 C72 H72 120.0 . . ?
C68 C67 C63 122.4(2) . . ?
C72 C67 C63 117.3(2) . . ?
C72 C67 C68 120.0 . . ?
C36 C35 H35 119.2 . . ?
C36 C35 C34 121.6(5) . . ?
C34 C35 H35 119.2 . . ?
C89 C88 C5DA 121.9(3) . . ?
C89 C88 C87 120.0 . . ?
C87 C88 C5DA 117.9(3) . . ?
C88 C89 H89 120.0 . . ?
C90 C89 C88 120.0 . . ?
C90 C89 H89 120.0 . . ?
C89 C90 H90 120.0 . . ?
C89 C90 C85 120.0 . . ?
C85 C90 H90 120.0 . . ?
C90 C85 C81 121.3(3) . . ?
C86 C85 C90 120.0 . . ?
C86 C85 C81 118.4(3) . . ?
C85 C86 H86 120.0 . . ?
C85 C86 C87 120.0 . . ?
C87 C86 H86 120.0 . . ?
C88 C87 H87 120.0 . . ?
C86 C87 C88 120.0 . . ?
C86 C87 H87 120.0 . . ?
C54 C49 C45 124.3(5) . . ?
C54 C49 C50 118.8(5) . . ?
C45 C49 C50 116.9(5) . . ?
C47 C116 C47 117.2(6) 4_252 . ?
C47 C116 C117 110.9(2) . . ?
C47 C116 C117 102.5(2) . 4_252 ?
C47 C116 C117 102.5(3) 4_252 . ?
C47 C116 C117 110.9(4) 4_252 4_252 ?
C117 C116 C117 113.3(6) . 4_252 ?
C8 C111 H11E 111.2 . . ?
C8 C111 H11F 111.2 . . ?
H11E C111 H11F 109.1 . . ?
C110 C111 C8 102.9(4) . . ?
C110 C111 H11E 111.2 . . ?
C110 C111 H11F 111.2 . . ?
C48 C139 H13E 111.2 . . ?
C48 C139 H13F 111.2 . . ?
C48 C139 C117 103.0(4) . 4_252 ?
H13E C139 H13F 109.1 . . ?
C117 C139 H13E 111.2 4_252 . ?
C117 C139 H13F 111.2 4_252 . ?
O43 C100 H10A 110.2 . . ?
O43 C100 H10B 110.2 . . ?
O43 C100 C101 107.7(6) . . ?
H10A C100 H10B 108.5 . . ?
C101 C100 H10A 110.2 . . ?
C101 C100 H10B 110.2 . . ?
C35 C34 C115 121.9(5) . . ?
C33 C34 C115 120.4(6) . . ?
C33 C34 C35 117.7(5) . . ?
C78 C73 C136 120.8(3) . . ?
C78 C73 C74 120.0 . . ?
C74 C73 C136 118.9(3) . . ?
C73 C78 H78 120.0 . . ?
C73 C78 C77 120.0 . . ?
C77 C78 H78 120.0 . . ?
C78 C77 H77 120.0 . . ?
C76 C77 C78 120.0 . . ?
C76 C77 H77 120.0 . . ?
C77 C76 C79 123.2(3) . . ?
C75 C76 C77 120.0 . . ?
C75 C76 C79 116.4(3) . . ?
C76 C75 H75 120.0 . . ?
C76 C75 C74 120.0 . . ?
C74 C75 H75 120.0 . . ?
C73 C74 H74 120.0 . . ?
C75 C74 C73 120.0 . . ?
C75 C74 H74 120.0 . . ?
C83 C82 C2AA 109.9(6) . . ?
C81 C82 C2AA 125.8(6) . . ?
C81 C82 C83 124.1(6) . . ?
O74 C24 C23 125.2(3) . . ?
O74 C24 C19 114.8(3) . . ?
C23 C24 C19 120.0 . . ?
C24 C23 C25 127.6(3) . . ?
C22 C23 C24 120.0 . . ?
C22 C23 C25 112.4(3) . . ?
C23 C22 H22 120.0 . . ?
C21 C22 C23 120.0 . . ?
C21 C22 H22 120.0 . . ?
C22 C21 C31 118.9(3) . . ?
C20 C21 C31 120.9(3) . . ?
C20 C21 C22 120.0 . . ?
C21 C20 C112 130.2(3) . . ?
C21 C20 C19 120.0 . . ?
C19 C20 C112 109.7(3) . . ?
C24 C19 C114 126.4(3) . . ?
C20 C19 C114 112.6(3) . . ?
C20 C19 C24 120.0 . . ?
C100 C101 H10C 108.3 . . ?
C100 C101 H10D 108.3 . . ?
H10C C101 H10D 107.4 . . ?
O44 C101 C100 115.9(7) . . ?
O44 C101 H10C 108.3 . . ?
O44 C101 H10D 108.3 . . ?
C114 C110 C111 107.3(4) . . ?
C114 C110 H11G 110.3 . . ?
C114 C110 H11H 110.3 . . ?
C111 C110 H11G 110.3 . . ?
C111 C110 H11H 110.3 . . ?
H11G C110 H11H 108.5 . . ?
C84 C79 C76 123.6(5) . . ?
C84 C79 C80 118.5(6) . . ?
C80 C79 C76 117.7(5) . . ?
C116 C117 H11I 110.6 . . ?
C116 C117 H11J 110.6 . . ?
C139 C117 C116 105.5(4) 4_252 . ?
C139 C117 H11I 110.6 4_252 . ?
C139 C117 H11J 110.6 4_252 . ?
H11I C117 H11J 108.8 . . ?
C34 C33 H33 119.0 . . ?
C32 C33 C34 122.0(6) . . ?
C32 C33 H33 119.0 . . ?
C125 C126 H126 125.4 . . ?
O41 C126 H126 125.4 . . ?
O41 C126 C125 109.1(7) . . ?
C83 C244 C83 121.9(7) . 3_523 ?
C83 C244 C288 110.7(3) 3_523 . ?
C83 C244 C288 101.6(3) . . ?
C83 C244 C288 110.7(3) . 3_523 ?
C83 C244 C288 101.6(3) 3_523 3_523 ?
C288 C244 C288 110.2(7) . 3_523 ?
C31 C32 H32 119.7 . . ?
C33 C32 C31 120.5(6) . . ?
C33 C32 H32 119.7 . . ?
C82 C81 C85 122.8(5) . . ?
C82 C81 C80 116.9(5) . . ?
C80 C81 C85 120.2(5) . . ?
C2AA C288 H28A 110.9 . . ?
C2AA C288 H28B 110.9 . . ?
C244 C288 C2AA 104.5(5) . . ?
C244 C288 H28A 110.9 . . ?
C244 C288 H28B 110.9 . . ?
H28A C288 H28B 108.9 . . ?
O42 C125 C126 106.5(5) . . ?
O42 C125 H12A 110.4 . . ?
O42 C125 H12B 110.4 . . ?
C126 C125 H12A 110.4 . . ?
C126 C125 H12B 110.4 . . ?
H12A C125 H12B 108.6 . . ?
C28 C29 H29 120.0 . . ?
C28 C29 C30 120.0 . . ?
C30 C29 H29 120.0 . . ?
C29 C28 C140 118.3(6) . . ?
C27 C28 C29 120.0 . . ?
C27 C28 C140 121.5(6) . . ?
C28 C27 H27 120.0 . . ?
C28 C27 C26 120.0 . . ?
C26 C27 H27 120.0 . . ?
C27 C26 H26 120.0 . . ?
C25 C26 C27 120.0 . . ?
C25 C26 H26 120.0 . . ?
C26 C25 C23 119.0(3) . . ?
C30 C25 C23 120.9(3) . . ?
C30 C25 C26 120.0 . . ?
C29 C30 H30 120.0 . . ?
C25 C30 C29 120.0 . . ?
C25 C30 H30 120.0 . . ?
C126 O41 C127 110.9(7) . . ?
C138 O18 Zr5 135.4(3) . . ?
C140 O23 Zr4 137.4(5) . 1_655 ?
C53 C52 C123 121.1(5) . . ?
C53 C52 C51 119.7(5) . . ?
C51 C52 C123 119.1(5) . . ?
C52 C51 H51 119.5 . . ?
C50 C51 C52 121.1(6) . . ?
C50 C51 H51 119.5 . . ?
C49 C50 H50 121.5 . . ?
C51 C50 C49 116.9(6) . . ?
C51 C50 H50 121.5 . . ?
C79 C80 C81 120.7(6) . . ?
C79 C80 H80 119.6 . . ?
C81 C80 H80 119.6 . . ?
O23 C140 C28 122.6(9) . . ?
O22 C140 C28 114.8(8) . . ?
O22 C140 O23 120.1(8) . . ?
O74 C108 H10E 111.5 . . ?
O74 C108 H10F 111.5 . . ?
O74 C108 C109 101.2(7) . . ?
H10E C108 H10F 109.3 . . ?
C109 C108 H10E 111.5 . . ?
C109 C108 H10F 111.5 . . ?
C109 O47 C107 111.2(9) . . ?
C101 O44 C102 116.6(9) . . ?
C106 O46 C105 117.1(10) . . ?
C108 C109 H10G 110.0 . . ?
C108 C109 H10H 110.0 . . ?
O47 C109 C108 108.4(8) . . ?
O47 C109 H10G 110.0 . . ?
O47 C109 H10H 110.0 . . ?
H10G C109 H10H 108.4 . . ?
C104 O45 C103 105.7(10) . . ?
Zr3 O5 Zr5 115.17(14) . . ?
Zr3 O5 Zr4 117.08(14) . . ?
Zr4 O5 Zr5 116.24(15) . . ?
C91 O14 Zr6 124.2(4) . . ?
O41 C127 H12C 110.7 . . ?
O41 C127 H12D 110.7 . . ?
O41 C127 C128 105.4(7) . . ?
H12C C127 H12D 108.8 . . ?
C128 C127 H12C 110.7 . . ?
C128 C127 H12D 110.7 . . ?
O46 C105 H10I 108.7 . . ?
O46 C105 H10J 108.7 . . ?
O46 C105 C104 114.1(10) . . ?
H10I C105 H10J 107.6 . . ?
C104 C105 H10I 108.7 . . ?
C104 C105 H10J 108.7 . . ?
O45 C104 C105 99.8(11) . . ?
O45 C104 H10K 111.8 . . ?
O45 C104 H10L 111.8 . . ?
C105 C104 H10K 111.8 . . ?
C105 C104 H10L 111.8 . . ?
H10K C104 H10L 109.5 . . ?
O46 C106 H10M 110.1 . . ?
O46 C106 H10N 110.1 . . ?
O46 C106 C107 108.2(12) . . ?
H10M C106 H10N 108.4 . . ?
C107 C106 H10M 110.1 . . ?
C107 C106 H10N 110.1 . . ?
O47 C107 C106 102.6(11) . . ?
O47 C107 H10O 111.2 . . ?
O47 C107 H10P 111.2 . . ?
C106 C107 H10O 111.2 . . ?
C106 C107 H10P 111.2 . . ?
H10O C107 H10P 109.2 . . ?
C127 C128 H12E 108.1 . . ?
C127 C128 H12F 108.1 . . ?
H12E C128 H12F 107.3 . . ?
O40 C128 C127 116.7(9) . . ?
O40 C128 H12E 108.1 . . ?
O40 C128 H12F 108.1 . . ?
C128 O40 C129 121.7(8) . . ?
O40 C129 C129 117.7(6) . 3_533 ?
O40 C129 H12G 107.9 . . ?
O40 C129 H12H 107.9 . . ?
C129 C129 H12G 107.9 3_533 . ?
C129 C129 H12H 107.9 3_533 . ?
H12G C129 H12H 107.2 . . ?
H11K C119 H11L 105.5 . . ?
C118 C119 H11K 104.1 . . ?
C118 C119 H11L 104.1 . . ?
C118 C119 O36 132.6(12) . . ?
O36 C119 H11K 104.1 . . ?
O36 C119 H11L 104.1 . . ?
O32 C94 H94A 111.2 . . ?
O32 C94 H94B 111.2 . . ?
O32 C94 C95 102.8(8) . . ?
H94A C94 H94B 109.1 . . ?
C95 C94 H94A 111.2 . . ?
C95 C94 H94B 111.2 . . ?
O35 C118 C119 110.4(8) . . ?
O35 C118 H11M 109.6 . . ?
O35 C118 H11N 109.6 . . ?
C119 C118 H11M 109.6 . . ?
C119 C118 H11N 109.6 . . ?
H11M C118 H11N 108.1 . . ?
C94 C95 H95A 112.6 . . ?
C94 C95 H95B 112.6 . . ?
H95A C95 H95B 110.1 . . ?
O33 C95 C94 95.8(9) . . ?
O33 C95 H95A 112.6 . . ?
O33 C95 H95B 112.6 . . ?
C98 O34 C97 130.1(15) . . ?
O34 C97 H97A 108.8 . . ?
O34 C97 H97B 108.8 . . ?
O34 C97 C96 113.9(14) . . ?
H97A C97 H97B 107.7 . . ?
C96 C97 H97A 108.8 . . ?
C96 C97 H97B 108.8 . . ?
C97 C96 H96A 111.7 . . ?
C97 C96 H96B 111.7 . . ?
H96A C96 H96B 109.5 . . ?
O33 C96 C97 100.3(11) . . ?
O33 C96 H96A 111.7 . . ?
O33 C96 H96B 111.7 . . ?
C135 O1 Zr4 128.5(4) . . ?
O2 C135 H135 114.6 . . ?
O1 C135 O2 130.7(7) . . ?
O1 C135 H135 114.6 . . ?
O14 C91 H91 118.9 . . ?
O14 C91 N1 122.3(7) . . ?
N1 C91 H91 118.9 . . ?
C91 N1 C93 123.4(8) . . ?
C91 N1 C92 112.0(7) . . ?
C93 N1 C92 123.4(7) . . ?
N1 C93 H93A 109.5 . . ?
N1 C93 H93B 109.5 . . ?
N1 C93 H93C 109.5 . . ?
H93A C93 H93B 109.5 . . ?
H93A C93 H93C 109.5 . . ?
H93B C93 H93C 109.5 . . ?
N1 C92 H92A 109.5 . . ?
N1 C92 H92B 109.5 . . ?
N1 C92 H92C 109.5 . . ?
H92A C92 H92B 109.5 . . ?
H92A C92 H92C 109.5 . . ?
H92B C92 H92C 109.5 . . ?
O45 C103 H10Q 107.0 . . ?
O45 C103 H10R 107.0 . . ?
H10Q C103 H10R 106.8 . . ?
C102 C103 O45 121.2(11) . . ?
C102 C103 H10Q 107.0 . . ?
C102 C103 H10R 107.0 . . ?
O44 C102 C103 96.0(11) . . ?
O44 C102 H10S 112.5 . . ?
O44 C102 H10T 112.5 . . ?
C103 C102 H10S 112.5 . . ?
C103 C102 H10T 112.5 . . ?
H10S C102 H10T 110.1 . . ?
O34 C98 C98 104.8(10) . 3_523 ?
O34 C98 H98A 110.8 . . ?
O34 C98 H98B 110.8 . . ?
C98 C98 H98A 110.8 3_523 . ?
C98 C98 H98B 110.8 3_523 . ?
H98A C98 H98B 108.9 . . ?
C96 O33 C95 112.8(10) . . ?
C120 O36 C119 112.2(16) . . ?
O36 C120 H12I 105.7 . . ?
O36 C120 H12J 105.7 . . ?
O36 C120 C121 126.6(18) . . ?
H12I C120 H12J 106.1 . . ?
C121 C120 H12I 105.7 . . ?
C121 C120 H12J 105.7 . . ?
C120 C121 H12K 95.3 . . ?
C120 C121 H12L 95.3 . . ?
H12K C121 H12L 103.3 . . ?
O37 C121 C120 163(2) . . ?
O37 C121 H12K 95.3 . . ?
O37 C121 H12L 95.3 . . ?
C122 C122 H12M 112.3 4_252 . ?
C122 C122 H12N 112.3 4_252 . ?
H12M C122 H12N 109.9 . . ?
O37 C122 C122 97(2) . 4_252 ?
O37 C122 H12M 112.3 . . ?
O37 C122 H12N 112.3 . . ?
C122 O37 C121 121.9(18) . . ?

loop_
_geom_bond_atom_site_label_1
_geom_bond_atom_site_label_2
_geom_bond_distance
_geom_bond_site_symmetry_2
_geom_bond_publ_flag
Zr2 Zr3 3.4824(6) . ?
Zr2 Zr5 3.4844(6) . ?
Zr2 Zr6 3.4966(6) . ?
Zr2 Zr1 3.5086(6) . ?
Zr2 O12 2.315(3) . ?
Zr2 O13 2.058(3) . ?
Zr2 O16 2.237(3) . ?
Zr2 O8 2.246(3) . ?
Zr2 O9 2.055(3) . ?
Zr2 O17 2.255(3) . ?
Zr2 O7 2.219(4) . ?
Zr2 O19 2.175(4) . ?
Zr3 Zr5 3.4910(6) . ?
Zr3 Zr4 3.5125(6) . ?
Zr3 Zr1 3.5108(6) . ?
Zr3 O3 2.309(3) . ?
Zr3 O8 2.242(3) . ?
Zr3 O6 2.192(3) . ?
Zr3 O9 2.051(3) . ?
Zr3 O26 2.207(4) 4_252 ?
Zr3 O2 2.170(4) . ?
Zr3 O31 2.231(3) 5_455 ?
Zr3 O5 2.057(3) . ?
Zr5 Zr6 3.5317(6) . ?
Zr5 Zr4 3.5143(6) . ?
Zr5 O13 2.089(3) . ?
Zr5 O8 2.217(3) . ?
Zr5 O38 2.218(3) 5_445 ?
Zr5 O27 2.281(3) 4_252 ?
Zr5 O21 2.191(4) . ?
Zr5 O10 2.299(3) . ?
Zr5 O18 2.208(3) . ?
Zr5 O5 2.078(3) . ?
Zr6 Zr4 3.5108(6) . ?
Zr6 Zr1 3.5279(6) . ?
Zr6 O12 2.222(3) . ?
Zr6 O13 2.081(3) . ?
Zr6 O29 2.264(3) 5_445 ?
Zr6 O11 2.129(3) . ?
Zr6 O15 2.174(4) . ?
Zr6 O10 2.183(3) . ?
Zr6 O20 2.239(3) . ?
Zr6 O14 2.196(4) . ?
Zr4 Zr1 3.5239(6) . ?
Zr4 O3 2.218(3) . ?
Zr4 O39 2.161(3) 5_445 ?
Zr4 O11 2.084(3) . ?
Zr4 O10 2.308(3) . ?
Zr4 O28 2.135(3) 5_445 ?
Zr4 O23 2.128(5) 1_455 ?
Zr4 O5 2.061(3) . ?
Zr4 O1 2.378(5) . ?
Zr1 O12 2.228(3) . ?
Zr1 O3 2.293(3) . ?
Zr1 O4 2.246(3) . ?
Zr1 O9 2.074(3) . ?
Zr1 O48 2.260(3) . ?
Zr1 O11 2.074(3) . ?
Zr1 O25 2.152(3) 7_423 ?
Zr1 O30 2.206(3) 5_455 ?
O16 C134 1.246(6) . ?
O6 C137 1.263(6) . ?
O39 C123 1.274(6) . ?
O38 C123 1.238(6) . ?
O48 C134 1.246(6) . ?
O26 C115 1.265(8) . ?
O27 C115 1.233(7) . ?
O17 C138 1.296(7) . ?
O29 C124 1.287(6) . ?
O24 C5DA 1.203(6) . ?
O2 C135 1.367(9) . ?
O25 C5DA 1.348(7) . ?
O7 C137 1.231(6) . ?
O28 C124 1.196(6) . ?
O30 C99 1.252(6) . ?
C123 C52 1.484(7) . ?
O20 C136 1.319(6) . ?
C138 C1 1.478(5) . ?
C138 O18 1.299(6) . ?
C99 O31 1.309(7) . ?
C99 C16 1.469(6) . ?
O19 C136 1.252(6) . ?
C38 H38 0.9300 . ?
C38 C39 1.3900 . ?
C38 C37 1.3900 . ?
C39 H39 0.9300 . ?
C39 C40 1.3900 . ?
C40 C41 1.3900 . ?
C40 C43 1.535(3) . ?
C41 H41 0.9300 . ?
C41 C42 1.3900 . ?
C42 H42 0.9300 . ?
C42 C37 1.3900 . ?
C37 C137 1.505(5) . ?
C133 H13A 0.9700 . ?
C133 H13B 0.9700 . ?
C133 C66 1.482(6) . ?
C133 C132 1.493(7) . ?
O35 C46 1.364(4) . ?
O35 C118 1.465(9) . ?
C4 C3 1.3900 . ?
C4 C5 1.3900 . ?
C4 C7 1.546(3) . ?
C3 H3 0.9300 . ?
C3 C2 1.3900 . ?
C2 H2 0.9300 . ?
C2 C1 1.3900 . ?
C1 C6 1.3900 . ?
C6 H6 0.9300 . ?
C6 C5 1.3900 . ?
C5 H5 0.9300 . ?
C54 H54 0.9300 . ?
C54 C53 1.365(8) . ?
C54 C49 1.412(8) . ?
C115 C34 1.508(8) . ?
C124 C70 1.550(6) . ?
O32 C84 1.434(7) . ?
O32 C94 1.366(9) . ?
C18 H18 0.9300 . ?
C18 C17 1.3900 . ?
C18 C13 1.3900 . ?
C17 H17 0.9300 . ?
C17 C16 1.3900 . ?
C16 C15 1.3900 . ?
C15 H15 0.9300 . ?
C15 C14 1.3900 . ?
C14 H14 0.9300 . ?
C14 C13 1.3900 . ?
C13 C11 1.554(3) . ?
O43 C10 1.403(4) . ?
O43 C100 1.410(7) . ?
C113 H11A 0.9700 . ?
C113 H11B 0.9700 . ?
C113 C112 1.523(7) . ?
C113 C114 1.639(7) . ?
C53 H53 0.9300 . ?
C53 C52 1.415(8) . ?
O74 C24 1.383(4) . ?
O74 C108 1.427(7) . ?
C131 C65 1.481(5) 3_533 ?
C131 C65 1.481(4) . ?
C131 C132 1.565(7) 3_533 ?
C131 C132 1.565(7) . ?
C55 C60 1.3900 . ?
C55 C56 1.3900 . ?
C55 C134 1.448(5) . ?
C60 H60 0.9300 . ?
C60 C59 1.3900 . ?
C59 H59 0.9300 . ?
C59 C58 1.3900 . ?
C58 C57 1.3900 . ?
C58 C61 1.532(3) . ?
C57 H57 0.9300 . ?
C57 C56 1.3900 . ?
C56 H56 0.9300 . ?
C5DA C88 1.468(6) . ?
C136 C73 1.465(6) . ?
O42 C64 1.411(4) . ?
O42 C125 1.408(7) . ?
C64 C65 1.3900 . ?
C64 C63 1.3900 . ?
C65 C66 1.3900 . ?
C66 C61 1.3900 . ?
C61 C62 1.3900 . ?
C62 H62 0.9300 . ?
C62 C63 1.3900 . ?
C63 C67 1.477(3) . ?
C31 C36 1.462(8) . ?
C31 C21 1.524(6) . ?
C31 C32 1.384(8) . ?
C112 H11C 0.9700 . ?
C112 H11D 0.9700 . ?
C112 C20 1.501(6) . ?
C114 C9 1.477(6) . ?
C114 C19 1.541(5) . ?
C114 C110 1.502(8) . ?
C132 H13C 0.9700 . ?
C132 H13D 0.9700 . ?
C44 H44 0.9300 . ?
C44 C43 1.3900 . ?
C44 C45 1.3900 . ?
C43 C48 1.3900 . ?
C48 C47 1.3900 . ?
C48 C139 1.527(5) . ?
C47 C46 1.3900 . ?
C47 C116 1.509(4) . ?
C46 C45 1.3900 . ?
C45 C49 1.426(6) . ?
C36 H36 0.9300 . ?
C36 C35 1.398(7) . ?
C84 C83 1.393(8) . ?
C84 C79 1.360(8) . ?
C2AA H2AA 0.9700 . ?
C2AA H2AB 0.9700 . ?
C2AA C82 1.555(8) . ?
C2AA C288 1.591(9) . ?
C9 C8 1.3900 . ?
C9 C10 1.3900 . ?
C8 C7 1.3900 . ?
C8 C111 1.516(6) . ?
C7 C12 1.3900 . ?
C12 H12 0.9300 . ?
C12 C11 1.3900 . ?
C11 C10 1.3900 . ?
C83 C82 1.355(9) . ?
C83 C244 1.531(7) . ?
C68 H68 0.9300 . ?
C68 C69 1.3900 . ?
C68 C67 1.3900 . ?
C69 H69 0.9300 . ?
C69 C70 1.3900 . ?
C70 C71 1.3900 . ?
C71 H71 0.9300 . ?
C71 C72 1.3900 . ?
C72 H72 0.9300 . ?
C72 C67 1.3900 . ?
C35 H35 0.9300 . ?
C35 C34 1.434(8) . ?
C88 C89 1.3900 . ?
C88 C87 1.3900 . ?
C89 H89 0.9300 . ?
C89 C90 1.3900 . ?
C90 H90 0.9300 . ?
C90 C85 1.3900 . ?
C85 C86 1.3900 . ?
C85 C81 1.513(6) . ?
C86 H86 0.9300 . ?
C86 C87 1.3900 . ?
C87 H87 0.9300 . ?
C49 C50 1.451(8) . ?
C116 C117 1.546(6) 4_252 ?
C116 C117 1.546(6) . ?
C111 H11E 0.9700 . ?
C111 H11F 0.9700 . ?
C111 C110 1.501(7) . ?
C139 H13E 0.9700 . ?
C139 H13F 0.9700 . ?
C139 C117 1.536(7) 4_252 ?
C100 H10A 0.9700 . ?
C100 H10B 0.9700 . ?
C100 C101 1.557(9) . ?
C34 C33 1.418(8) . ?
C73 C78 1.3900 . ?
C73 C74 1.3900 . ?
C78 H78 0.9300 . ?
C78 C77 1.3900 . ?
C77 H77 0.9300 . ?
C77 C76 1.3900 . ?
C76 C75 1.3900 . ?
C76 C79 1.478(6) . ?
C75 H75 0.9300 . ?
C75 C74 1.3900 . ?
C74 H74 0.9300 . ?
C82 C81 1.330(8) . ?
C24 C23 1.3900 . ?
C24 C19 1.3900 . ?
C23 C22 1.3900 . ?
C23 C25 1.513(4) . ?
C22 H22 0.9300 . ?
C22 C21 1.3900 . ?
C21 C20 1.3900 . ?
C20 C19 1.3900 . ?
C101 H10C 0.9700 . ?
C101 H10D 0.9700 . ?
C101 O44 1.385(9) . ?
C110 H11G 0.9700 . ?
C110 H11H 0.9700 . ?
C79 C80 1.381(8) . ?
C117 H11I 0.9700 . ?
C117 H11J 0.9700 . ?
C33 H33 0.9300 . ?
C33 C32 1.362(8) . ?
C126 H126 0.9300 . ?
C126 C125 1.520(9) . ?
C126 O41 1.360(9) . ?
C244 C288 1.571(8) . ?
C244 C288 1.571(8) 3_523 ?
C32 H32 0.9300 . ?
C81 C80 1.433(8) . ?
C288 H28A 0.9700 . ?
C288 H28B 0.9700 . ?
C125 H12A 0.9700 . ?
C125 H12B 0.9700 . ?
C29 H29 0.9300 . ?
C29 C28 1.3900 . ?
C29 C30 1.3900 . ?
C28 C27 1.3900 . ?
C28 C140 1.550(8) . ?
C27 H27 0.9300 . ?
C27 C26 1.3900 . ?
C26 H26 0.9300 . ?
C26 C25 1.3900 . ?
C25 C30 1.3900 . ?
C30 H30 0.9300 . ?
O41 C127 1.398(9) . ?
O23 C140 1.300(11) . ?
C52 C51 1.468(8) . ?
C51 H51 0.9300 . ?
C51 C50 1.432(8) . ?
C50 H50 0.9300 . ?
C80 H80 0.9300 . ?
O22 C140 1.281(11) . ?
C108 H10E 0.9700 . ?
C108 H10F 0.9700 . ?
C108 C109 1.567(11) . ?
O47 C109 1.431(11) . ?
O47 C107 1.523(11) . ?
O44 C102 1.457(13) . ?
O46 C105 1.467(11) . ?
O46 C106 1.330(12) . ?
C109 H10G 0.9700 . ?
C109 H10H 0.9700 . ?
O45 C104 1.371(12) . ?
O45 C103 1.479(11) . ?
O14 C91 1.274(8) . ?
C127 H12C 0.9700 . ?
C127 H12D 0.9700 . ?
C127 C128 1.487(12) . ?
C105 H10I 0.9700 . ?
C105 H10J 0.9700 . ?
C105 C104 1.542(12) . ?
C104 H10K 0.9700 . ?
C104 H10L 0.9700 . ?
C106 H10M 0.9700 . ?
C106 H10N 0.9700 . ?
C106 C107 1.525(14) . ?
C107 H10O 0.9700 . ?
C107 H10P 0.9700 . ?
C128 H12E 0.9700 . ?
C128 H12F 0.9700 . ?
C128 O40 1.391(11) . ?
O40 C129 1.443(10) . ?
C129 C129 1.531(13) 3_533 ?
C129 H12G 0.9700 . ?
C129 H12H 0.9700 . ?
C119 H11K 0.9700 . ?
C119 H11L 0.9700 . ?
C119 C118 1.589(13) . ?
C119 O36 1.584(17) . ?
C94 H94A 0.9700 . ?
C94 H94B 0.9700 . ?
C94 C95 1.602(13) . ?
C118 H11M 0.9700 . ?
C118 H11N 0.9700 . ?
C95 H95A 0.9700 . ?
C95 H95B 0.9700 . ?
C95 O33 1.477(11) . ?
O34 C97 1.364(14) . ?
O34 C98 1.327(13) . ?
C97 H97A 0.9700 . ?
C97 H97B 0.9700 . ?
C97 C96 1.550(14) . ?
C96 H96A 0.9700 . ?
C96 H96B 0.9700 . ?
C96 O33 1.402(13) . ?
O1 C135 1.375(9) . ?
C135 H135 0.9300 . ?
C91 H91 0.9300 . ?
C91 N1 1.388(9) . ?
N1 C93 1.417(9) . ?
N1 C92 1.540(10) . ?
C93 H93A 0.9600 . ?
C93 H93B 0.9600 . ?
C93 H93C 0.9600 . ?
C92 H92A 0.9600 . ?
C92 H92B 0.9600 . ?
C92 H92C 0.9600 . ?
C103 H10Q 0.9700 . ?
C103 H10R 0.9700 . ?
C103 C102 1.462(13) . ?
C102 H10S 0.9700 . ?
C102 H10T 0.9700 . ?
C98 C98 1.525(13) 3_523 ?
C98 H98A 0.9700 . ?
C98 H98B 0.9700 . ?
O36 C120 1.427(16) . ?
C120 H12I 0.9700 . ?
C120 H12J 0.9700 . ?
C120 C121 1.623(18) . ?
C121 H12K 0.9700 . ?
C121 H12L 0.9700 . ?
C121 O37 1.509(17) . ?
C122 C122 1.557(15) 4_252 ?
C122 H12M 0.9700 . ?
C122 H12N 0.9700 . ?
C122 O37 1.43(2) . ?

loop_
_geom_torsion_atom_site_label_1
_geom_torsion_atom_site_label_2
_geom_torsion_atom_site_label_3
_geom_torsion_atom_site_label_4
_geom_torsion
_geom_torsion_site_symmetry_1
_geom_torsion_site_symmetry_2
_geom_torsion_site_symmetry_3
_geom_torsion_site_symmetry_4
_geom_torsion_publ_flag
Zr2 O16 C134 O48 1.2(8) . . . . ?
Zr2 O16 C134 C55 175.2(3) . . . . ?
Zr2 O17 C138 C1 176.2(3) . . . . ?
Zr2 O17 C138 O18 -6.8(8) . . . . ?
Zr2 O7 C137 O6 19.9(8) . . . . ?
Zr2 O7 C137 C37 -159.2(3) . . . . ?
Zr2 O19 C136 O20 -7.4(8) . . . . ?
Zr2 O19 C136 C73 172.2(3) . . . . ?
Zr3 O6 C137 O7 -15.9(8) . . . . ?
Zr3 O6 C137 C37 163.2(3) . . . . ?
Zr3 O26 C115 O27 4.6(10) 4_252 . . . ?
Zr3 O26 C115 C34 -170.5(3) 4_252 . . . ?
Zr3 O2 C135 O1 23.6(10) . . . . ?
Zr5 O38 C123 O39 -1.4(9) 5 . . . ?
Zr5 O38 C123 C52 -178.4(3) 5 . . . ?
Zr5 O27 C115 O26 0.3(9) 4_252 . . . ?
Zr5 O27 C115 C34 175.3(3) 4_252 . . . ?
Zr6 O29 C124 O28 19.1(8) 5 . . . ?
Zr6 O29 C124 C70 -164.2(3) 5 . . . ?
Zr6 O20 C136 O19 0.2(8) . . . . ?
Zr6 O20 C136 C73 -179.4(3) . . . . ?
Zr6 O14 C91 N1 172.6(4) . . . . ?
Zr4 O39 C123 O38 7.1(9) 5 . . . ?
Zr4 O39 C123 C52 -175.8(3) 5 . . . ?
Zr4 O28 C124 O29 -30.2(8) 5 . . . ?
Zr4 O28 C124 C70 153.2(3) 5 . . . ?
Zr4 O23 C140 C28 103.9(9) 1_655 . . . ?
Zr4 O23 C140 O22 -57.2(12) 1_655 . . . ?
Zr4 O1 C135 O2 -12.8(11) . . . . ?
Zr1 O48 C134 O16 7.7(8) . . . . ?
Zr1 O48 C134 C55 -166.3(3) . . . . ?
Zr1 O25 C5DA O24 -38.4(8) 7_523 . . . ?
Zr1 O25 C5DA C88 139.9(3) 7_523 . . . ?
Zr1 O30 C99 O31 29.4(7) 5_545 . . . ?
Zr1 O30 C99 C16 -155.9(3) 5_545 . . . ?
O39 C123 C52 C53 -166.3(5) . . . . ?
O39 C123 C52 C51 18.4(8) . . . . ?
O38 C123 C52 C53 11.1(8) . . . . ?
O38 C123 C52 C51 -164.2(5) . . . . ?
O26 C115 C34 C35 -179.3(5) . . . . ?
O26 C115 C34 C33 1.4(8) . . . . ?
O27 C115 C34 C35 4.6(8) . . . . ?
O27 C115 C34 C33 -174.7(5) . . . . ?
O17 C138 C1 C2 -16.8(6) . . . . ?
O17 C138 C1 C6 166.9(3) . . . . ?
O17 C138 O18 Zr5 11.4(8) . . . . ?
O29 C124 C70 C69 4.6(6) . . . . ?
O29 C124 C70 C71 -173.5(3) . . . . ?
O24 C5DA C88 C89 -168.2(4) . . . . ?
O24 C5DA C88 C87 16.8(7) . . . . ?
O25 C5DA C88 C89 13.4(6) . . . . ?
O25 C5DA C88 C87 -161.5(3) . . . . ?
O28 C124 C70 C69 -178.3(4) . . . . ?
O28 C124 C70 C71 3.6(6) . . . . ?
O30 C99 O31 Zr3 -22.7(7) . . . 5_545 ?
O30 C99 C16 C17 10.2(5) . . . . ?
O30 C99 C16 C15 -168.2(3) . . . . ?
C123 C52 C51 C50 179.7(5) . . . . ?
O20 C136 C73 C78 7.9(6) . . . . ?
O20 C136 C73 C74 -178.7(3) . . . . ?
C138 C1 C6 C5 176.4(4) . . . . ?
C99 C16 C15 C14 178.4(4) . . . . ?
O19 C136 C73 C78 -171.8(4) . . . . ?
O19 C136 C73 C74 1.7(6) . . . . ?
C38 C39 C40 C41 0.0 . . . . ?
C38 C39 C40 C43 179.0(3) . . . . ?
C38 C37 C137 O6 175.5(3) . . . . ?
C38 C37 C137 O7 -5.3(6) . . . . ?
C39 C38 C37 C42 0.0 . . . . ?
C39 C38 C37 C137 177.0(3) . . . . ?
C39 C40 C41 C42 0.0 . . . . ?
C39 C40 C43 C44 -47.6(3) . . . . ?
C39 C40 C43 C48 128.5(2) . . . . ?
C40 C41 C42 C37 0.0 . . . . ?
C40 C43 C48 C47 -176.0(3) . . . . ?
C40 C43 C48 C139 -1.4(5) . . . . ?
C41 C40 C43 C44 131.4(2) . . . . ?
C41 C40 C43 C48 -52.6(3) . . . . ?
C41 C42 C37 C38 0.0 . . . . ?
C41 C42 C37 C137 -176.9(4) . . . . ?
C42 C37 C137 O6 -7.5(6) . . . . ?
C42 C37 C137 O7 171.6(3) . . . . ?
C37 C38 C39 C40 0.0 . . . . ?
O31 C99 C16 C17 -174.7(3) . . . . ?
O31 C99 C16 C15 6.9(5) . . . . ?
C133 C66 C61 C58 -3.2(5) . . . . ?
C133 C66 C61 C62 178.3(5) . . . . ?
O35 C46 C45 C44 -175.3(4) . . . . ?
O35 C46 C45 C49 4.1(5) . . . . ?
C4 C3 C2 C1 0.0 . . . . ?
C4 C7 C12 C11 175.2(3) . . . . ?
C3 C4 C5 C6 0.0 . . . . ?
C3 C4 C7 C8 -48.1(3) . . . . ?
C3 C4 C7 C12 136.9(2) . . . . ?
C3 C2 C1 C138 -176.3(4) . . . . ?
C3 C2 C1 C6 0.0 . . . . ?
C2 C1 C6 C5 0.0 . . . . ?
C1 C138 O18 Zr5 -171.6(3) . . . . ?
C1 C6 C5 C4 0.0 . . . . ?
C5 C4 C3 C2 0.0 . . . . ?
C5 C4 C7 C8 129.2(2) . . . . ?
C5 C4 C7 C12 -45.8(3) . . . . ?
C54 C53 C52 C123 -177.0(5) . . . . ?
C54 C53 C52 C51 -1.7(9) . . . . ?
C54 C49 C50 C51 -1.1(9) . . . . ?
C115 C34 C33 C32 175.3(6) . . . . ?
C124 C70 C71 C72 178.1(4) . . . . ?
O32 C84 C83 C82 -176.7(5) . . . . ?
O32 C84 C83 C244 10.1(9) . . . . ?
O32 C84 C79 C76 -8.3(9) . . . . ?
O32 C84 C79 C80 177.0(5) . . . . ?
O32 C94 C95 O33 69.8(10) . . . . ?
C18 C17 C16 C99 -178.4(3) . . . . ?
C18 C17 C16 C15 0.0 . . . . ?
C18 C13 C11 C12 -43.1(3) . . . . ?
C18 C13 C11 C10 145.2(2) . . . . ?
C17 C18 C13 C14 0.0 . . . . ?
C17 C18 C13 C11 168.4(3) . . . . ?
C17 C16 C15 C14 0.0 . . . . ?
C16 C99 O31 Zr3 162.5(3) . . . 5_545 ?
C16 C15 C14 C13 0.0 . . . . ?
C15 C14 C13 C18 0.0 . . . . ?
C15 C14 C13 C11 -168.3(3) . . . . ?
C14 C13 C11 C12 125.2(2) . . . . ?
C14 C13 C11 C10 -46.4(3) . . . . ?
C13 C18 C17 C16 0.0 . . . . ?
C13 C11 C10 O43 -6.5(4) . . . . ?
C13 C11 C10 C9 171.4(3) . . . . ?
O43 C100 C101 O44 -67.5(9) . . . . ?
C113 C112 C20 C21 172.4(3) . . . . ?
C113 C112 C20 C19 -11.0(5) . . . . ?
C113 C114 C9 C8 -100.1(4) . . . . ?
C113 C114 C9 C10 70.9(5) . . . . ?
C113 C114 C19 C24 -170.3(3) . . . . ?
C113 C114 C19 C20 21.3(4) . . . . ?
C113 C114 C110 C111 90.9(5) . . . . ?
C53 C54 C49 C45 -173.8(5) . . . . ?
C53 C54 C49 C50 4.0(10) . . . . ?
C53 C52 C51 C50 4.3(9) . . . . ?
O74 C24 C23 C22 178.3(4) . . . . ?
O74 C24 C23 C25 -2.7(5) . . . . ?
O74 C24 C19 C114 13.8(4) . . . . ?
O74 C24 C19 C20 -178.5(3) . . . . ?
O74 C108 C109 O47 74.8(9) . . . . ?
C131 C65 C66 C133 0.6(4) . . . . ?
C131 C65 C66 C61 179.2(3) . . . . ?
C55 C60 C59 C58 0.0 . . . . ?
C60 C55 C56 C57 0.0 . . . . ?
C60 C55 C134 O16 6.5(6) . . . . ?
C60 C55 C134 O48 -179.0(3) . . . . ?
C60 C59 C58 C57 0.0 . . . . ?
C60 C59 C58 C61 -178.0(3) . . . . ?
C59 C58 C57 C56 0.0 . . . . ?
C59 C58 C61 C66 -137.5(2) . . . . ?
C59 C58 C61 C62 41.0(3) . . . . ?
C58 C57 C56 C55 0.0 . . . . ?
C58 C61 C62 C63 -178.6(3) . . . . ?
C57 C58 C61 C66 44.5(4) . . . . ?
C57 C58 C61 C62 -136.9(2) . . . . ?
C56 C55 C60 C59 0.0 . . . . ?
C56 C55 C134 O16 -174.5(3) . . . . ?
C56 C55 C134 O48 0.1(6) . . . . ?
C5DA C88 C89 C90 -174.9(4) . . . . ?
C5DA C88 C87 C86 175.1(4) . . . . ?
C136 C73 C78 C77 173.4(4) . . . . ?
C136 C73 C74 C75 -173.5(4) . . . . ?
O42 C64 C65 C131 4.4(4) . . . . ?
O42 C64 C65 C66 -176.5(3) . . . . ?
O42 C64 C63 C62 176.3(4) . . . . ?
O42 C64 C63 C67 -4.3(4) . . . . ?
C64 O42 C125 C126 167.4(5) . . . . ?
C64 C65 C66 C133 -178.6(4) . . . . ?
C64 C65 C66 C61 0.0 . . . . ?
C64 C63 C67 C68 52.6(4) . . . . ?
C64 C63 C67 C72 -134.0(2) . . . . ?
C65 C131 C65 C64 -45.0(3) 3_533 . . . ?
C65 C131 C65 C66 135.9(4) 3_533 . . . ?
C65 C131 C132 C133 -151.0(5) 3_533 . . . ?
C65 C131 C132 C133 -21.2(6) . . . . ?
C65 C64 C63 C62 0.0 . . . . ?
C65 C64 C63 C67 179.4(3) . . . . ?
C65 C66 C61 C58 178.5(3) . . . . ?
C65 C66 C61 C62 0.0 . . . . ?
C66 C133 C132 C131 22.2(6) . . . . ?
C66 C61 C62 C63 0.0 . . . . ?
C61 C58 C57 C56 178.0(3) . . . . ?
C61 C62 C63 C64 0.0 . . . . ?
C61 C62 C63 C67 -179.4(3) . . . . ?
C62 C63 C67 C68 -128.0(3) . . . . ?
C62 C63 C67 C72 45.4(3) . . . . ?
C63 C64 C65 C131 -179.1(4) . . . . ?
C63 C64 C65 C66 0.0 . . . . ?
C31 C36 C35 C34 4.5(8) . . . . ?
C31 C21 C20 C112 1.2(6) . . . . ?
C31 C21 C20 C19 -175.1(4) . . . . ?
C112 C113 C114 C9 -154.6(4) . . . . ?
C112 C113 C114 C19 -26.3(5) . . . . ?
C112 C113 C114 C110 93.2(5) . . . . ?
C112 C20 C19 C114 -7.8(4) . . . . ?
C112 C20 C19 C24 -177.0(4) . . . . ?
C114 C113 C112 C20 23.6(6) . . . . ?
C114 C9 C8 C7 171.8(3) . . . . ?
C114 C9 C8 C111 -1.7(4) . . . . ?
C114 C9 C10 O43 7.8(4) . . . . ?
C114 C9 C10 C11 -170.3(4) . . . . ?
C132 C133 C66 C65 -14.6(5) . . . . ?
C132 C133 C66 C61 167.0(3) . . . . ?
C132 C131 C65 C64 73.2(6) 3_533 . . . ?
C132 C131 C65 C64 -168.0(3) . . . . ?
C132 C131 C65 C66 12.8(4) . . . . ?
C132 C131 C65 C66 -105.9(4) 3_533 . . . ?
C132 C131 C132 C133 97.0(4) 3_533 . . . ?
C44 C43 C48 C47 0.0 . . . . ?
C44 C43 C48 C139 174.5(4) . . . . ?
C44 C45 C49 C54 128.6(5) . . . . ?
C44 C45 C49 C50 -49.2(5) . . . . ?
C43 C40 C41 C42 -178.9(3) . . . . ?
C43 C44 C45 C46 0.0 . . . . ?
C43 C44 C45 C49 -179.4(4) . . . . ?
C43 C48 C47 C46 0.0 . . . . ?
C43 C48 C47 C116 177.3(3) . . . . ?
C43 C48 C139 C117 166.6(3) . . . 4_252 ?
C48 C47 C46 O35 175.6(4) . . . . ?
C48 C47 C46 C45 0.0 . . . . ?
C48 C47 C116 C47 137.2(4) . . . 4_252 ?
C48 C47 C116 C117 15.6(4) . . . 4_252 ?
C48 C47 C116 C117 -105.6(4) . . . . ?
C47 C48 C139 C117 -18.5(4) . . . 4_252 ?
C47 C46 C45 C44 0.0 . . . . ?
C47 C46 C45 C49 179.3(4) . . . . ?
C47 C116 C117 C139 -26.4(6) 4_252 . . 4_252 ?
C47 C116 C117 C139 -152.3(4) . . . 4_252 ?
C46 O35 C118 C119 -174.6(8) . . . . ?
C46 C47 C116 C47 -45.7(3) . . . 4_252 ?
C46 C47 C116 C117 71.4(5) . . . . ?
C46 C47 C116 C117 -167.4(3) . . . 4_252 ?
C46 C45 C49 C54 -50.7(7) . . . . ?
C46 C45 C49 C50 131.4(4) . . . . ?
C45 C44 C43 C40 176.1(3) . . . . ?
C45 C44 C43 C48 0.0 . . . . ?
C45 C49 C50 C51 176.8(5) . . . . ?
C36 C31 C21 C22 124.8(4) . . . . ?
C36 C31 C21 C20 -60.0(6) . . . . ?
C36 C31 C32 C33 0.9(10) . . . . ?
C36 C35 C34 C115 -179.6(5) . . . . ?
C36 C35 C34 C33 -0.2(8) . . . . ?
C134 C55 C60 C59 179.0(4) . . . . ?
C134 C55 C56 C57 -179.0(4) . . . . ?
C84 O32 C94 C95 162.3(6) . . . . ?
C84 C83 C82 C2AA -173.8(6) . . . . ?
C84 C83 C82 C81 1.8(10) . . . . ?
C84 C83 C244 C83 -45.6(5) . . . 3_523 ?
C84 C83 C244 C288 -169.2(6) . . . . ?
C84 C83 C244 C288 73.7(8) . . . 3_523 ?
C84 C79 C80 C81 -4.3(9) . . . . ?
C2AA C82 C81 C85 -6.8(10) . . . . ?
C2AA C82 C81 C80 177.0(6) . . . . ?
C9 C114 C19 C24 -50.6(6) . . . . ?
C9 C114 C19 C20 141.0(4) . . . . ?
C9 C114 C110 C111 -25.5(5) . . . . ?
C9 C8 C7 C4 -174.9(3) . . . . ?
C9 C8 C7 C12 0.0 . . . . ?
C9 C8 C111 C110 -14.2(4) . . . . ?
C8 C9 C10 O43 178.0(3) . . . . ?
C8 C9 C10 C11 0.0 . . . . ?
C8 C7 C12 C11 0.0 . . . . ?
C8 C111 C110 C114 24.6(5) . . . . ?
C7 C4 C3 C2 177.3(3) . . . . ?
C7 C4 C5 C6 -177.4(3) . . . . ?
C7 C8 C111 C110 173.3(3) . . . . ?
C7 C12 C11 C13 -171.8(3) . . . . ?
C7 C12 C11 C10 0.0 . . . . ?
C12 C11 C10 O43 -177.9(4) . . . . ?
C12 C11 C10 C9 0.0 . . . . ?
C10 O43 C100 C101 -167.4(5) . . . . ?
C10 C9 C8 C7 0.0 . . . . ?
C10 C9 C8 C111 -173.4(3) . . . . ?
C83 C84 C79 C76 -176.9(5) . . . . ?
C83 C84 C79 C80 8.4(9) . . . . ?
C83 C82 C81 C85 178.4(6) . . . . ?
C83 C82 C81 C80 2.2(10) . . . . ?
C83 C244 C288 C2AA -157.8(5) 3_523 . . . ?
C83 C244 C288 C2AA -26.9(6) . . . . ?
C68 C69 C70 C124 -178.0(4) . . . . ?
C68 C69 C70 C71 0.0 . . . . ?
C69 C68 C67 C63 173.2(4) . . . . ?
C69 C68 C67 C72 0.0 . . . . ?
C69 C70 C71 C72 0.0 . . . . ?
C70 C71 C72 C67 0.0 . . . . ?
C71 C72 C67 C63 -173.5(3) . . . . ?
C71 C72 C67 C68 0.0 . . . . ?
C67 C68 C69 C70 0.0 . . . . ?
C35 C34 C33 C32 -4.1(9) . . . . ?
C88 C89 C90 C85 0.0 . . . . ?
C89 C88 C87 C86 0.0 . . . . ?
C89 C90 C85 C86 0.0 . . . . ?
C89 C90 C85 C81 173.8(4) . . . . ?
C90 C85 C86 C87 0.0 . . . . ?
C90 C85 C81 C82 -122.4(6) . . . . ?
C90 C85 C81 C80 53.6(6) . . . . ?
C85 C86 C87 C88 0.0 . . . . ?
C85 C81 C80 C79 -177.2(5) . . . . ?
C86 C85 C81 C82 51.5(7) . . . . ?
C86 C85 C81 C80 -132.5(5) . . . . ?
C87 C88 C89 C90 0.0 . . . . ?
C49 C54 C53 C52 -2.5(10) . . . . ?
C116 C47 C46 O35 -1.2(4) . . . . ?
C116 C47 C46 C45 -176.8(4) . . . . ?
C111 C8 C7 C4 -3.1(4) . . . . ?
C111 C8 C7 C12 171.8(4) . . . . ?
C139 C48 C47 C46 -175.6(3) . . . . ?
C139 C48 C47 C116 1.7(4) . . . . ?
C100 O43 C10 C9 112.0(4) . . . . ?
C100 O43 C10 C11 -70.0(5) . . . . ?
C100 C101 O44 C102 -122.0(9) . . . . ?
C34 C33 C32 C31 3.8(10) . . . . ?
C73 C78 C77 C76 0.0 . . . . ?
C78 C73 C74 C75 0.0 . . . . ?
C78 C77 C76 C75 0.0 . . . . ?
C78 C77 C76 C79 -172.5(5) . . . . ?
C77 C76 C75 C74 0.0 . . . . ?
C77 C76 C79 C84 52.3(7) . . . . ?
C77 C76 C79 C80 -133.0(5) . . . . ?
C76 C75 C74 C73 0.0 . . . . ?
C76 C79 C80 C81 -179.2(5) . . . . ?
C75 C76 C79 C84 -120.4(6) . . . . ?
C75 C76 C79 C80 54.3(6) . . . . ?
C74 C73 C78 C77 0.0 . . . . ?
C82 C2AA C288 C244 27.4(7) . . . . ?
C82 C83 C244 C83 140.9(6) . . . 3_523 ?
C82 C83 C244 C288 -99.8(6) . . . 3_523 ?
C82 C83 C244 C288 17.3(7) . . . . ?
C82 C81 C80 C79 -1.0(9) . . . . ?
C24 O74 C108 C109 -178.3(5) . . . . ?
C24 C23 C22 C21 0.0 . . . . ?
C24 C23 C25 C26 -117.4(3) . . . . ?
C24 C23 C25 C30 65.1(4) . . . . ?
C23 C24 C19 C114 -167.7(4) . . . . ?
C23 C24 C19 C20 0.0 . . . . ?
C23 C22 C21 C31 175.2(4) . . . . ?
C23 C22 C21 C20 0.0 . . . . ?
C23 C25 C30 C29 177.4(4) . . . . ?
C22 C23 C25 C26 61.6(4) . . . . ?
C22 C23 C25 C30 -115.9(3) . . . . ?
C22 C21 C20 C112 176.3(5) . . . . ?
C22 C21 C20 C19 0.0 . . . . ?
C21 C31 C36 C35 -175.6(5) . . . . ?
C21 C31 C32 C33 171.7(6) . . . . ?
C21 C20 C19 C114 169.3(4) . . . . ?
C21 C20 C19 C24 0.0 . . . . ?
C19 C114 C9 C8 145.2(4) . . . . ?
C19 C114 C9 C10 -43.8(6) . . . . ?
C19 C114 C110 C111 -158.7(4) . . . . ?
C19 C24 C23 C22 0.0 . . . . ?
C19 C24 C23 C25 178.9(4) . . . . ?
C101 O44 C102 C103 83.4(11) . . . . ?
C110 C114 C9 C8 16.8(4) . . . . ?
C110 C114 C9 C10 -172.2(3) . . . . ?
C110 C114 C19 C24 73.0(5) . . . . ?
C110 C114 C19 C20 -95.5(4) . . . . ?
C79 C84 C83 C82 -7.3(9) . . . . ?
C79 C84 C83 C244 179.4(6) . . . . ?
C79 C76 C75 C74 173.0(4) . . . . ?
C117 C116 C117 C139 93.1(4) 4_252 . . 4_252 ?
C126 O41 C127 C128 165.4(7) . . . . ?
C244 C83 C82 C2AA 0.4(7) . . . . ?
C244 C83 C82 C81 176.0(6) . . . . ?
C32 C31 C36 C35 -4.9(9) . . . . ?
C32 C31 C21 C22 -46.1(7) . . . . ?
C32 C31 C21 C20 129.0(5) . . . . ?
C81 C85 C86 C87 -174.0(4) . . . . ?
C288 C2AA C82 C83 -17.7(7) . . . . ?
C288 C2AA C82 C81 166.8(7) . . . . ?
C288 C244 C288 C2AA 90.5(5) 3_523 . . . ?
C125 O42 C64 C65 -117.1(4) . . . . ?
C125 O42 C64 C63 66.5(5) . . . . ?
C125 C126 O41 C127 -106.2(8) . . . . ?
C29 C28 C27 C26 0.0 . . . . ?
C29 C28 C140 O23 23.6(9) . . . . ?
C29 C28 C140 O22 -174.4(6) . . . . ?
C28 C29 C30 C25 0.0 . . . . ?
C28 C27 C26 C25 0.0 . . . . ?
C27 C28 C140 O23 -160.4(6) . . . . ?
C27 C28 C140 O22 1.6(9) . . . . ?
C27 C26 C25 C23 -177.5(4) . . . . ?
C27 C26 C25 C30 0.0 . . . . ?
C26 C25 C30 C29 0.0 . . . . ?
C25 C23 C22 C21 -179.1(3) . . . . ?
C30 C29 C28 C27 0.0 . . . . ?
C30 C29 C28 C140 176.0(6) . . . . ?
O41 C126 C125 O42 72.2(7) . . . . ?
O41 C127 C128 O40 -65.0(11) . . . . ?
O18 C138 C1 C2 165.9(3) . . . . ?
O18 C138 C1 C6 -10.4(6) . . . . ?
C52 C51 C50 C49 -2.7(9) . . . . ?
C140 C28 C27 C26 -175.9(6) . . . . ?
C108 O74 C24 C23 46.6(6) . . . . ?
C108 O74 C24 C19 -134.9(5) . . . . ?
O46 C105 C104 O45 47.9(14) . . . . ?
O46 C106 C107 O47 -92.7(12) . . . . ?
C109 O47 C107 C106 176.6(10) . . . . ?
O45 C103 C102 O44 -76.7(13) . . . . ?
O14 C91 N1 C93 176.0(7) . . . . ?
O14 C91 N1 C92 7.9(9) . . . . ?
C127 C128 O40 C129 -160.6(9) . . . . ?
C105 O46 C106 C107 -154.4(11) . . . . ?
C104 O45 C103 C102 176.9(12) . . . . ?
C106 O46 C105 C104 -170.7(12) . . . . ?
C107 O47 C109 C108 -157.5(8) . . . . ?
C128 O40 C129 C129 142.4(13) . . . 3_533 ?
C119 O36 C120 C121 91(2) . . . . ?
C94 O32 C84 C83 -116.7(7) . . . . ?
C94 O32 C84 C79 74.1(8) . . . . ?
C94 C95 O33 C96 -126.1(12) . . . . ?
C118 O35 C46 C47 117.1(5) . . . . ?
C118 O35 C46 C45 -67.4(6) . . . . ?
C118 C119 O36 C120 -84(2) . . . . ?
O34 C97 C96 O33 -75.1(16) . . . . ?
C97 O34 C98 C98 128.4(18) . . . 3_523 ?
C97 C96 O33 C95 -178.7(11) . . . . ?
C103 O45 C104 C105 -175.8(9) . . . . ?
C98 O34 C97 C96 175.7(14) . . . . ?
O36 C119 C118 O35 -160.0(14) . . . . ?
O36 C120 C121 O37 -11(7) . . . . ?
C120 C121 O37 C122 -19(7) . . . . ?
C122 C122 O37 C121 51.7(18) 4_252 . . . ?

loop_
_smtbx_masks_void_nr
_smtbx_masks_void_average_x
_smtbx_masks_void_average_y
_smtbx_masks_void_average_z
_smtbx_masks_void_volume
_smtbx_masks_void_count_electrons
_smtbx_masks_void_content
1 -0.689 -0.451 -0.619 25736.4 5721.2 '144 C3H7NO'
